data_4326901
loop_
_publ_author_name
'Miriam M. Gillett-Kunnath'
'Joseph I. Paik'
'Sara M. Jensen'
'Jacob D. Taylor'
'Slavi C. Sevov'

_publ_contact_author_address
;
University of Notre Dame
Department of Chemistry and Biochemistry
251 Nieuwland Science Hall
Notre Dame, Indiana 46556
;
_publ_contact_author_email ssevov@nd.edu
_publ_contact_author_name 'Sevov, S. C.'
_publ_section_title
;
 Metal-Centered Deltahedral Zintl Ions: Synthesis of [Ni@Sn9]4- by direct
 Extraction from Intermetallic Precursors and of the Vertex-Fused Dimer
 [{Ni@Sn8(\m-Ge)1/2}2]4-
;
_journal_name_full 'Inorganic Chemistry'
_journal_page_first 11695
_journal_page_last 11701
_journal_paper_doi 10.1021/ic2016963
_journal_volume 50
_journal_year 2011
_chemical_formula_moiety '(Ni Sn9), 3(C18 H36 K N2 O6), K'
_chemical_formula_sum 'C54 H108 K4 N6 Ni O18 Sn9'
_chemical_formula_weight 2412.78
_chemical_name_systematic
; 
 (K-crypt)3(KSn9) 
;
_space_group_IT_number 2
_symmetry_cell_setting triclinic
_symmetry_space_group_name_Hall '-P 1'
_symmetry_space_group_name_H-M 'P -1'
_atom_sites_solution_hydrogens geom
_atom_sites_solution_primary direct
_atom_sites_solution_secondary difmap
_audit_creation_method SHELXL-97
_cell_angle_alpha 98.7140(10)
_cell_angle_beta 104.4690(10)
_cell_angle_gamma 118.3890(10)
_cell_formula_units_Z 2
_cell_length_a 15.8028(8)
_cell_length_b 16.2350(9)
_cell_length_c 20.1760(12)
_cell_measurement_reflns_used 15561
_cell_measurement_temperature 120(2)
_cell_measurement_theta_max 25.57
_cell_measurement_theta_min 2.18
_cell_volume 4181.5(4)
_computing_cell_refinement 'Bruker SAINT v7.60A'
_computing_data_collection 'Bruker APEX-II v2008-6'
_computing_data_reduction 'Bruker SAINT v7.60A'
_computing_molecular_graphics SHELXL-XP
_computing_publication_material SHELXTL
_computing_structure_refinement 'SHELXL-97 (Sheldrick, 1997)'
_computing_structure_solution 'SHELXS-97 (Sheldrick, 1990)'
_diffrn_ambient_temperature 120(2)
_diffrn_detector_area_resol_mean 83.33
_diffrn_measured_fraction_theta_full 0.993
_diffrn_measured_fraction_theta_max 0.993
_diffrn_measurement_device_type 'Bruker APEX-II'
_diffrn_measurement_method 'combination of \w/2\q-scans and \f-scans'
_diffrn_radiation_monochromator graphite
_diffrn_radiation_source 'fine-focus sealed tube'
_diffrn_radiation_type MoK\a
_diffrn_radiation_wavelength 0.71073
_diffrn_reflns_av_R_equivalents 0.0701
_diffrn_reflns_av_sigmaI/netI 0.0508
_diffrn_reflns_limit_h_max 19
_diffrn_reflns_limit_h_min -19
_diffrn_reflns_limit_k_max 19
_diffrn_reflns_limit_k_min -19
_diffrn_reflns_limit_l_max 24
_diffrn_reflns_limit_l_min -24
_diffrn_reflns_number 94056
_diffrn_reflns_theta_full 25.57
_diffrn_reflns_theta_max 25.57
_diffrn_reflns_theta_min 1.10
_exptl_absorpt_coefficient_mu 3.116
_exptl_absorpt_correction_T_max 0.4652
_exptl_absorpt_correction_T_min 0.4085
_exptl_absorpt_correction_type empirical
_exptl_absorpt_process_details 'Sheldrick, 2008'
_exptl_crystal_colour purple
_exptl_crystal_density_diffrn 1.916
_exptl_crystal_description block
_exptl_crystal_F_000 2344
_exptl_crystal_size_max 0.35
_exptl_crystal_size_mid 0.30
_exptl_crystal_size_min 0.29
_refine_diff_density_max 1.796
_refine_diff_density_min -0.940
_refine_diff_density_rms 0.146
_refine_ls_extinction_method none
_refine_ls_goodness_of_fit_ref 1.036
_refine_ls_hydrogen_treatment constr
_refine_ls_matrix_type full
_refine_ls_number_parameters 832
_refine_ls_number_reflns 15561
_refine_ls_number_restraints 0
_refine_ls_restrained_S_all 1.036
_refine_ls_R_factor_all 0.0585
_refine_ls_R_factor_gt 0.0372
_refine_ls_shift/su_max 0.002
_refine_ls_shift/su_mean 0.000
_refine_ls_structure_factor_coef Fsqd
_refine_ls_weighting_details 'calc w=1/[\s^2^(Fo^2^)+(0.0209P)^2^+13.4671P] where P=(Fo^2^+2Fc^2^)/3'
_refine_ls_weighting_scheme calc
_refine_ls_wR_factor_gt 0.0701
_refine_ls_wR_factor_ref 0.0782
_reflns_number_gt 11800
_reflns_number_total 15561
_reflns_threshold_expression >2sigma(I)
_cod_data_source_file ic2016963_si_001_3.cif
_cod_data_source_block compd1b
_cod_database_code 4326901

loop_
_symmetry_equiv_pos_as_xyz
'x, y, z'
'-x, -y, -z'

loop_
_atom_site_label
_atom_site_type_symbol
_atom_site_fract_x
_atom_site_fract_y
_atom_site_fract_z
_atom_site_U_iso_or_equiv
_atom_site_adp_type
_atom_site_occupancy
_atom_site_symmetry_multiplicity
_atom_site_calc_flag
_atom_site_refinement_flags
Ni1 Ni -0.00759(5) 0.07855(5) 0.25642(4) 0.01791(16) Uani 1 1 d .
Sn1 Sn 0.08114(3) 0.15776(3) 0.39738(2) 0.03086(11) Uani 1 1 d .
Sn2 Sn -0.04265(3) 0.21465(3) 0.29792(2) 0.02875(11) Uani 1 1 d .
Sn3 Sn -0.13500(3) -0.02907(3) 0.31120(2) 0.02844(10) Uani 1 1 d .
Sn4 Sn 0.12068(3) 0.06727(3) 0.19863(2) 0.02091(9) Uani 1 1 d .
Sn5 Sn -0.02062(3) 0.14267(3) 0.14719(2) 0.02306(10) Uani 1 1 d .
Sn6 Sn -0.10470(3) -0.09032(3) 0.15714(2) 0.02780(10) Uani 1 1 d .
Sn7 Sn 0.05503(3) -0.02950(3) 0.30910(2) 0.02812(10) Uani 1 1 d .
Sn8 Sn 0.16057(3) 0.25427(3) 0.29220(2) 0.02082(9) Uani 1 1 d .
Sn9 Sn -0.20614(3) 0.02288(3) 0.18161(2) 0.02853(11) Uani 1 1 d .
K1 K 0.75908(9) 0.33216(8) 0.86710(6) 0.0192(3) Uani 1 1 d .
N1 N 0.7843(3) 0.5089(3) 0.8340(2) 0.0210(11) Uani 1 1 d .
N2 N 0.7357(3) 0.1560(3) 0.9026(2) 0.0221(11) Uani 1 1 d .
O1 O 0.5797(3) 0.3247(3) 0.78236(19) 0.0203(8) Uani 1 1 d .
O2 O 0.5568(3) 0.1773(3) 0.84617(19) 0.0215(9) Uani 1 1 d .
O3 O 0.8412(3) 0.5077(3) 0.98196(19) 0.0233(9) Uani 1 1 d .
O4 O 0.8617(3) 0.3530(3) 1.0134(2) 0.0241(9) Uani 1 1 d .
O5 O 0.8836(3) 0.4088(3) 0.78465(19) 0.0246(9) Uani 1 1 d .
O6 O 0.8171(3) 0.2189(3) 0.7906(2) 0.0290(10) Uani 1 1 d .
C1 C 0.6919(4) 0.4807(4) 0.7720(3) 0.0223(13) Uani 1 1 d .
H1A H 0.6930 0.4457 0.7279 0.027 Uiso 1 1 calc R
H1B H 0.6959 0.5415 0.7654 0.027 Uiso 1 1 calc R
C2 C 0.5908(4) 0.4161(4) 0.7797(3) 0.0219(13) Uani 1 1 d .
H2A H 0.5893 0.4491 0.8245 0.026 Uiso 1 1 calc R
H2B H 0.5328 0.4044 0.7382 0.026 Uiso 1 1 calc R
C3 C 0.4846(4) 0.2601(4) 0.7889(3) 0.0245(13) Uani 1 1 d .
H3A H 0.4262 0.2498 0.7485 0.029 Uiso 1 1 calc R
H3B H 0.4827 0.2901 0.8347 0.029 Uiso 1 1 calc R
C4 C 0.4733(4) 0.1633(4) 0.7880(3) 0.0236(13) Uani 1 1 d .
H4A H 0.4068 0.1186 0.7923 0.028 Uiso 1 1 calc R
H4B H 0.4728 0.1323 0.7416 0.028 Uiso 1 1 calc R
C5 C 0.5451(5) 0.0844(4) 0.8455(3) 0.0301(15) Uani 1 1 d .
H5A H 0.5442 0.0528 0.7991 0.036 Uiso 1 1 calc R
H5B H 0.4786 0.0403 0.8501 0.036 Uiso 1 1 calc R
C6 C 0.6330(4) 0.0989(4) 0.9069(3) 0.0282(14) Uani 1 1 d .
H6A H 0.6344 0.1328 0.9526 0.034 Uiso 1 1 calc R
H6B H 0.6193 0.0332 0.9086 0.034 Uiso 1 1 calc R
C7 C 0.7984(4) 0.5817(4) 0.8957(3) 0.0241(13) Uani 1 1 d .
H7A H 0.7306 0.5592 0.9005 0.029 Uiso 1 1 calc R
H7B H 0.8222 0.6454 0.8858 0.029 Uiso 1 1 calc R
C8 C 0.8751(5) 0.5985(4) 0.9666(3) 0.0301(15) Uani 1 1 d .
H8A H 0.9443 0.6244 0.9636 0.036 Uiso 1 1 calc R
H8B H 0.8807 0.6478 1.0058 0.036 Uiso 1 1 calc R
C9 C 0.9094(4) 0.5215(4) 1.0492(3) 0.0265(14) Uani 1 1 d .
H9A H 0.9171 0.5733 1.0875 0.032 Uiso 1 1 calc R
H9B H 0.9785 0.5430 1.0471 0.032 Uiso 1 1 calc R
C10 C 0.8664(4) 0.4259(4) 1.0658(3) 0.0234(13) Uani 1 1 d .
H10A H 0.9109 0.4359 1.1144 0.028 Uiso 1 1 calc R
H10B H 0.7961 0.4032 1.0658 0.028 Uiso 1 1 calc R
C11 C 0.8286(5) 0.2634(4) 1.0318(3) 0.0291(14) Uani 1 1 d .
H11A H 0.7617 0.2405 1.0381 0.035 Uiso 1 1 calc R
H11B H 0.8802 0.2758 1.0779 0.035 Uiso 1 1 calc R
C12 C 0.8167(4) 0.1852(4) 0.9728(3) 0.0271(14) Uani 1 1 d .
H12A H 0.8838 0.2098 0.9664 0.033 Uiso 1 1 calc R
H12B H 0.8001 0.1259 0.9882 0.033 Uiso 1 1 calc R
C13 C 0.8773(4) 0.5539(4) 0.8161(3) 0.0249(13) Uani 1 1 d .
H13A H 0.9387 0.5813 0.8606 0.030 Uiso 1 1 calc R
H13B H 0.8825 0.6098 0.7993 0.030 Uiso 1 1 calc R
C14 C 0.8808(5) 0.4851(5) 0.7593(3) 0.0315(15) Uani 1 1 d .
H14A H 0.8189 0.4556 0.7147 0.038 Uiso 1 1 calc R
H14B H 0.9430 0.5224 0.7477 0.038 Uiso 1 1 calc R
C15 C 0.8764(5) 0.3369(4) 0.7302(3) 0.0320(15) Uani 1 1 d .
H15A H 0.9287 0.3697 0.7089 0.038 Uiso 1 1 calc R
H15B H 0.8070 0.3008 0.6913 0.038 Uiso 1 1 calc R
C16 C 0.8936(5) 0.2664(4) 0.7610(3) 0.0301(15) Uani 1 1 d .
H16A H 0.8890 0.2166 0.7228 0.036 Uiso 1 1 calc R
H16B H 0.9635 0.3020 0.7992 0.036 Uiso 1 1 calc R
C17 C 0.8335(5) 0.1531(5) 0.8224(4) 0.0362(16) Uani 1 1 d .
H17A H 0.8994 0.1907 0.8647 0.043 Uiso 1 1 calc R
H17B H 0.8380 0.1073 0.7871 0.043 Uiso 1 1 calc R
C18 C 0.7453(5) 0.0957(4) 0.8456(3) 0.0336(15) Uani 1 1 d .
H18A H 0.6800 0.0602 0.8028 0.040 Uiso 1 1 calc R
H18B H 0.7539 0.0455 0.8633 0.040 Uiso 1 1 calc R
K2 K 0.61028(9) 0.39292(9) 0.17620(6) 0.0223(3) Uani 1 1 d .
N3 N 0.7658(4) 0.5535(4) 0.3204(3) 0.0310(12) Uani 1 1 d .
N4 N 0.4566(3) 0.2304(3) 0.0335(2) 0.0208(10) Uani 1 1 d .
O7 O 0.6462(3) 0.2452(3) 0.1172(2) 0.0234(9) Uani 1 1 d .
O8 O 0.7677(3) 0.3768(3) 0.2634(2) 0.0277(9) Uani 1 1 d .
O9 O 0.4016(3) 0.2737(3) 0.1569(2) 0.0257(9) Uani 1 1 d .
O10 O 0.5405(3) 0.4474(3) 0.2816(2) 0.0270(9) Uani 1 1 d .
O11 O 0.5729(3) 0.4432(3) 0.0506(2) 0.0250(9) Uani 1 1 d .
O12 O 0.7422(3) 0.5877(3) 0.1799(2) 0.0350(11) Uani 1 1 d .
C19 C 0.4981(5) 0.1721(4) 0.0089(3) 0.0283(14) Uani 1 1 d .
H19A H 0.5453 0.2078 -0.0150 0.034 Uiso 1 1 calc R
H19B H 0.4402 0.1080 -0.0270 0.034 Uiso 1 1 calc R
C20 C 0.5557(5) 0.1539(4) 0.0705(3) 0.0290(14) Uani 1 1 d .
H20A H 0.5109 0.1233 0.0973 0.035 Uiso 1 1 calc R
H20B H 0.5751 0.1081 0.0516 0.035 Uiso 1 1 calc R
C21 C 0.7098(5) 0.2295(5) 0.1715(3) 0.0314(15) Uani 1 1 d .
H21A H 0.7342 0.1912 0.1485 0.038 Uiso 1 1 calc R
H21B H 0.6691 0.1914 0.1981 0.038 Uiso 1 1 calc R
C22 C 0.7999(5) 0.3264(5) 0.2222(3) 0.0312(15) Uani 1 1 d .
H22A H 0.8495 0.3161 0.2551 0.037 Uiso 1 1 calc R
H22B H 0.8357 0.3672 0.1947 0.037 Uiso 1 1 calc R
C23 C 0.8546(5) 0.4611(5) 0.3186(3) 0.0360(16) Uani 1 1 d .
H23A H 0.9000 0.5057 0.2972 0.043 Uiso 1 1 calc R
H23B H 0.8948 0.4412 0.3507 0.043 Uiso 1 1 calc R
C24 C 0.8196(5) 0.5141(5) 0.3616(3) 0.0321(15) Uani 1 1 d .
H24A H 0.7728 0.4679 0.3814 0.039 Uiso 1 1 calc R
H24B H 0.8808 0.5693 0.4029 0.039 Uiso 1 1 calc R
C25 C 0.3592(4) 0.1644(4) 0.0429(3) 0.0270(14) Uani 1 1 d .
H25A H 0.3686 0.1193 0.0675 0.032 Uiso 1 1 calc R
H25B H 0.3036 0.1235 -0.0052 0.032 Uiso 1 1 calc R
C26 C 0.3261(4) 0.2186(5) 0.0855(3) 0.0301(15) Uani 1 1 d .
H26A H 0.3165 0.2640 0.0614 0.036 Uiso 1 1 calc R
H26B H 0.2589 0.1710 0.0878 0.036 Uiso 1 1 calc R
C27 C 0.3700(4) 0.3259(4) 0.1968(3) 0.0243(13) Uani 1 1 d .
H27A H 0.2982 0.2803 0.1930 0.029 Uiso 1 1 calc R
H27B H 0.3714 0.3785 0.1769 0.029 Uiso 1 1 calc R
C28 C 0.4413(4) 0.3706(4) 0.2742(3) 0.0273(14) Uani 1 1 d .
H28A H 0.4128 0.3972 0.3036 0.033 Uiso 1 1 calc R
H28B H 0.4470 0.3192 0.2920 0.033 Uiso 1 1 calc R
C29 C 0.6121(5) 0.4892(5) 0.3544(3) 0.0345(16) Uani 1 1 d .
H29A H 0.6258 0.4398 0.3689 0.041 Uiso 1 1 calc R
H29B H 0.5822 0.5083 0.3869 0.041 Uiso 1 1 calc R
C30 C 0.7107(5) 0.5778(4) 0.3610(3) 0.0390(17) Uani 1 1 d .
H30A H 0.6954 0.6246 0.3432 0.047 Uiso 1 1 calc R
H30B H 0.7565 0.6111 0.4126 0.047 Uiso 1 1 calc R
C31 C 0.4361(4) 0.2773(4) -0.0208(3) 0.0273(14) Uani 1 1 d .
H31A H 0.3865 0.2952 -0.0140 0.033 Uiso 1 1 calc R
H31B H 0.4038 0.2291 -0.0697 0.033 Uiso 1 1 calc R
C32 C 0.5330(4) 0.3683(4) -0.0159(3) 0.0279(14) Uani 1 1 d .
H32A H 0.5854 0.3524 -0.0188 0.033 Uiso 1 1 calc R
H32B H 0.5171 0.3923 -0.0568 0.033 Uiso 1 1 calc R
C33 C 0.6560(5) 0.5337(4) 0.0527(3) 0.0332(15) Uani 1 1 d .
H33A H 0.6322 0.5543 0.0118 0.040 Uiso 1 1 calc R
H33B H 0.7124 0.5253 0.0479 0.040 Uiso 1 1 calc R
C34 C 0.6952(5) 0.6111(4) 0.1221(3) 0.0371(16) Uani 1 1 d .
H34A H 0.7465 0.6762 0.1208 0.045 Uiso 1 1 calc R
H34B H 0.6372 0.6146 0.1295 0.045 Uiso 1 1 calc R
C35 C 0.7866(6) 0.6655(4) 0.2465(4) 0.051(2) Uani 1 1 d .
H35A H 0.7318 0.6723 0.2568 0.061 Uiso 1 1 calc R
H35B H 0.8378 0.7289 0.2429 0.061 Uiso 1 1 calc R
C36 C 0.8385(5) 0.6407(5) 0.3060(4) 0.047(2) Uani 1 1 d .
H36A H 0.8892 0.6290 0.2931 0.057 Uiso 1 1 calc R
H36B H 0.8772 0.6980 0.3507 0.057 Uiso 1 1 calc R
K3 K 0.62971(9) 0.24044(9) 0.49154(6) 0.0207(3) Uani 1 1 d .
N5 N 0.4708(3) 0.2769(3) 0.5162(2) 0.0226(11) Uani 1 1 d .
N6 N 0.7896(3) 0.2030(3) 0.4700(2) 0.0211(10) Uani 1 1 d .
O13 O 0.4701(3) 0.2096(3) 0.37183(19) 0.0231(9) Uani 1 1 d .
O14 O 0.5943(3) 0.1355(3) 0.3489(2) 0.0244(9) Uani 1 1 d .
O15 O 0.5114(3) 0.1368(3) 0.57256(19) 0.0245(9) Uani 1 1 d .
O16 O 0.6902(3) 0.1362(3) 0.5732(2) 0.0233(9) Uani 1 1 d .
O17 O 0.6892(3) 0.4348(3) 0.5619(2) 0.0273(9) Uani 1 1 d .
O18 O 0.8284(3) 0.4042(3) 0.51182(19) 0.0242(9) Uani 1 1 d .
C37 C 0.4085(5) 0.2756(4) 0.4480(3) 0.0273(14) Uani 1 1 d .
H37A H 0.4481 0.3395 0.4399 0.033 Uiso 1 1 calc R
H37B H 0.3446 0.2690 0.4522 0.033 Uiso 1 1 calc R
C38 C 0.3787(4) 0.1936(4) 0.3834(3) 0.0239(13) Uani 1 1 d .
H38A H 0.3429 0.1293 0.3919 0.029 Uiso 1 1 calc R
H38B H 0.3309 0.1923 0.3403 0.029 Uiso 1 1 calc R
C39 C 0.4441(4) 0.1418(4) 0.3054(3) 0.0229(13) Uani 1 1 d .
H39A H 0.4018 0.1504 0.2650 0.027 Uiso 1 1 calc R
H39B H 0.4029 0.0733 0.3059 0.027 Uiso 1 1 calc R
C40 C 0.5421(4) 0.1607(4) 0.2954(3) 0.0234(13) Uani 1 1 d .
H40A H 0.5256 0.1202 0.2466 0.028 Uiso 1 1 calc R
H40B H 0.5869 0.2311 0.3002 0.028 Uiso 1 1 calc R
C41 C 0.6840(4) 0.1432(4) 0.3385(3) 0.0264(14) Uani 1 1 d .
H41A H 0.7291 0.2098 0.3360 0.032 Uiso 1 1 calc R
H41B H 0.6625 0.0940 0.2924 0.032 Uiso 1 1 calc R
C42 C 0.7428(4) 0.1257(4) 0.3999(3) 0.0258(14) Uani 1 1 d .
H42A H 0.6952 0.0613 0.4042 0.031 Uiso 1 1 calc R
H42B H 0.7983 0.1217 0.3884 0.031 Uiso 1 1 calc R
C43 C 0.4021(4) 0.1995(4) 0.5411(3) 0.0263(14) Uani 1 1 d .
H43A H 0.3530 0.1388 0.4992 0.032 Uiso 1 1 calc R
H43B H 0.3612 0.2212 0.5595 0.032 Uiso 1 1 calc R
C44 C 0.4575(5) 0.1750(4) 0.5988(3) 0.0275(14) Uani 1 1 d .
H44A H 0.5072 0.2351 0.6411 0.033 Uiso 1 1 calc R
H44B H 0.4069 0.1255 0.6146 0.033 Uiso 1 1 calc R
C45 C 0.5674(5) 0.1160(4) 0.6285(3) 0.0271(14) Uani 1 1 d .
H45A H 0.5194 0.0711 0.6482 0.032 Uiso 1 1 calc R
H45B H 0.6211 0.1781 0.6682 0.032 Uiso 1 1 calc R
C46 C 0.6171(4) 0.0690(4) 0.5982(3) 0.0271(14) Uani 1 1 d .
H46A H 0.6527 0.0515 0.6360 0.032 Uiso 1 1 calc R
H46B H 0.5636 0.0077 0.5578 0.032 Uiso 1 1 calc R
C47 C 0.7415(4) 0.0939(4) 0.5470(3) 0.0243(13) Uani 1 1 d .
H47A H 0.6910 0.0354 0.5038 0.029 Uiso 1 1 calc R
H47B H 0.7715 0.0722 0.5844 0.029 Uiso 1 1 calc R
C48 C 0.8253(4) 0.1683(4) 0.5282(3) 0.0258(14) Uani 1 1 d .
H48A H 0.8749 0.2261 0.5720 0.031 Uiso 1 1 calc R
H48B H 0.8631 0.1392 0.5135 0.031 Uiso 1 1 calc R
C49 C 0.5241(5) 0.3737(4) 0.5714(3) 0.0308(15) Uani 1 1 d .
H49A H 0.5514 0.3678 0.6191 0.037 Uiso 1 1 calc R
H49B H 0.4727 0.3917 0.5730 0.037 Uiso 1 1 calc R
C50 C 0.6116(5) 0.4559(4) 0.5597(4) 0.0349(16) Uani 1 1 d .
H50A H 0.5857 0.4631 0.5123 0.042 Uiso 1 1 calc R
H50B H 0.6410 0.5188 0.5977 0.042 Uiso 1 1 calc R
C51 C 0.7715(5) 0.5099(4) 0.5485(3) 0.0286(14) Uani 1 1 d .
H51A H 0.7950 0.5753 0.5804 0.034 Uiso 1 1 calc R
H51B H 0.7467 0.5082 0.4978 0.034 Uiso 1 1 calc R
C52 C 0.8602(4) 0.4950(4) 0.5618(3) 0.0260(14) Uani 1 1 d .
H52A H 0.9192 0.5504 0.5561 0.031 Uiso 1 1 calc R
H52B H 0.8831 0.4936 0.6118 0.031 Uiso 1 1 calc R
C53 C 0.9086(4) 0.3842(4) 0.5278(3) 0.0245(13) Uani 1 1 d .
H53A H 0.9205 0.3734 0.5754 0.029 Uiso 1 1 calc R
H53B H 0.9737 0.4415 0.5300 0.029 Uiso 1 1 calc R
C54 C 0.8781(4) 0.2937(4) 0.4702(3) 0.0226(13) Uani 1 1 d .
H54A H 0.8605 0.3030 0.4225 0.027 Uiso 1 1 calc R
H54B H 0.9381 0.2861 0.4779 0.027 Uiso 1 1 calc R
K4 K 0.0000 0.0000 0.0000 0.0399(5) Uani 1 2 d S
K5 K 0.0000 0.0000 0.5000 0.0565(7) Uani 1 2 d S

loop_
_atom_site_aniso_label
_atom_site_aniso_U_11
_atom_site_aniso_U_22
_atom_site_aniso_U_33
_atom_site_aniso_U_23
_atom_site_aniso_U_13
_atom_site_aniso_U_12
Ni1 0.0153(4) 0.0147(4) 0.0204(4) 0.0055(3) 0.0038(3) 0.0070(3)
Sn1 0.0350(3) 0.0233(2) 0.0196(2) 0.00839(17) 0.00352(19) 0.0078(2)
Sn2 0.0232(2) 0.0305(2) 0.0314(2) -0.00033(18) 0.00524(18) 0.0188(2)
Sn3 0.0226(2) 0.0292(2) 0.0341(2) 0.01489(19) 0.01346(19) 0.01145(19)
Sn4 0.0205(2) 0.0199(2) 0.0234(2) 0.00510(16) 0.00760(17) 0.01235(17)
Sn5 0.0256(2) 0.0242(2) 0.0206(2) 0.00903(17) 0.00513(17) 0.01528(19)
Sn6 0.0230(2) 0.0154(2) 0.0312(2) 0.00047(17) 0.00169(18) 0.00638(18)
Sn7 0.0306(2) 0.0327(2) 0.0343(2) 0.01989(19) 0.0137(2) 0.0231(2)
Sn8 0.0166(2) 0.01457(19) 0.0244(2) 0.00239(16) 0.00696(16) 0.00476(16)
Sn9 0.0148(2) 0.0281(2) 0.0343(2) 0.00774(19) 0.00173(18) 0.00963(18)
K1 0.0193(6) 0.0159(6) 0.0207(6) 0.0056(5) 0.0071(5) 0.0084(5)
N1 0.020(3) 0.017(2) 0.022(3) 0.006(2) 0.004(2) 0.009(2)
N2 0.018(3) 0.015(2) 0.031(3) 0.007(2) 0.011(2) 0.007(2)
O1 0.016(2) 0.018(2) 0.024(2) 0.0066(16) 0.0061(16) 0.0068(17)
O2 0.019(2) 0.017(2) 0.021(2) 0.0057(16) 0.0028(17) 0.0063(17)
O3 0.022(2) 0.019(2) 0.020(2) 0.0035(16) -0.0020(17) 0.0101(18)
O4 0.028(2) 0.022(2) 0.027(2) 0.0103(17) 0.0102(18) 0.0161(19)
O5 0.029(2) 0.024(2) 0.020(2) 0.0075(17) 0.0105(18) 0.0136(19)
O6 0.032(2) 0.024(2) 0.039(3) 0.0120(19) 0.021(2) 0.016(2)
C1 0.023(3) 0.023(3) 0.021(3) 0.006(2) 0.006(2) 0.014(3)
C2 0.024(3) 0.026(3) 0.022(3) 0.011(2) 0.010(3) 0.017(3)
C3 0.017(3) 0.032(3) 0.021(3) 0.007(3) 0.008(2) 0.011(3)
C4 0.016(3) 0.025(3) 0.022(3) 0.007(2) 0.007(2) 0.005(3)
C5 0.026(3) 0.015(3) 0.040(4) 0.007(3) 0.007(3) 0.008(3)
C6 0.025(3) 0.017(3) 0.039(4) 0.011(3) 0.007(3) 0.010(3)
C7 0.026(3) 0.019(3) 0.025(3) 0.005(2) 0.005(3) 0.013(3)
C8 0.035(4) 0.020(3) 0.029(3) 0.006(3) 0.006(3) 0.013(3)
C9 0.024(3) 0.027(3) 0.026(3) 0.005(3) 0.006(3) 0.014(3)
C10 0.026(3) 0.034(3) 0.015(3) 0.008(2) 0.009(2) 0.019(3)
C11 0.032(4) 0.031(3) 0.029(3) 0.020(3) 0.011(3) 0.018(3)
C12 0.024(3) 0.020(3) 0.035(4) 0.013(3) 0.008(3) 0.010(3)
C13 0.023(3) 0.019(3) 0.030(3) 0.011(3) 0.008(3) 0.010(3)
C14 0.027(3) 0.040(4) 0.034(4) 0.023(3) 0.015(3) 0.017(3)
C15 0.030(4) 0.032(4) 0.026(3) 0.000(3) 0.014(3) 0.011(3)
C16 0.028(3) 0.028(3) 0.034(4) 0.004(3) 0.016(3) 0.014(3)
C17 0.045(4) 0.036(4) 0.043(4) 0.011(3) 0.024(3) 0.031(3)
C18 0.044(4) 0.021(3) 0.044(4) 0.013(3) 0.021(3) 0.020(3)
K2 0.0184(6) 0.0209(6) 0.0250(7) 0.0072(5) 0.0064(5) 0.0095(5)
N3 0.025(3) 0.028(3) 0.032(3) 0.008(2) 0.001(2) 0.012(2)
N4 0.015(2) 0.019(2) 0.022(3) 0.005(2) 0.005(2) 0.006(2)
O7 0.023(2) 0.023(2) 0.029(2) 0.0134(18) 0.0108(18) 0.0142(18)
O8 0.022(2) 0.030(2) 0.029(2) 0.0069(18) 0.0063(18) 0.0150(19)
O9 0.020(2) 0.033(2) 0.025(2) 0.0060(18) 0.0072(18) 0.0164(19)
O10 0.025(2) 0.030(2) 0.023(2) 0.0049(18) 0.0040(18) 0.016(2)
O11 0.027(2) 0.018(2) 0.024(2) 0.0052(17) 0.0073(18) 0.0091(18)
O12 0.030(2) 0.019(2) 0.037(3) 0.0099(19) -0.004(2) 0.0073(19)
C19 0.028(3) 0.023(3) 0.029(3) 0.004(3) 0.009(3) 0.012(3)
C20 0.032(4) 0.022(3) 0.038(4) 0.010(3) 0.018(3) 0.014(3)
C21 0.041(4) 0.039(4) 0.029(3) 0.020(3) 0.015(3) 0.029(3)
C22 0.026(3) 0.056(4) 0.027(3) 0.021(3) 0.013(3) 0.030(3)
C23 0.019(3) 0.044(4) 0.031(4) 0.008(3) 0.000(3) 0.013(3)
C24 0.025(3) 0.036(4) 0.025(3) 0.004(3) 0.002(3) 0.014(3)
C25 0.023(3) 0.021(3) 0.025(3) 0.004(3) 0.006(3) 0.006(3)
C26 0.012(3) 0.038(4) 0.028(3) 0.006(3) 0.000(3) 0.009(3)
C27 0.018(3) 0.033(3) 0.028(3) 0.011(3) 0.010(3) 0.017(3)
C28 0.025(3) 0.031(3) 0.031(3) 0.011(3) 0.012(3) 0.018(3)
C29 0.038(4) 0.044(4) 0.026(3) 0.006(3) 0.010(3) 0.028(3)
C30 0.050(4) 0.022(3) 0.033(4) 0.001(3) -0.001(3) 0.021(3)
C31 0.024(3) 0.036(4) 0.020(3) 0.003(3) 0.002(3) 0.019(3)
C32 0.029(3) 0.031(3) 0.026(3) 0.014(3) 0.011(3) 0.016(3)
C33 0.036(4) 0.025(3) 0.039(4) 0.018(3) 0.013(3) 0.015(3)
C34 0.040(4) 0.023(3) 0.041(4) 0.014(3) 0.006(3) 0.016(3)
C35 0.058(5) 0.011(3) 0.044(4) 0.005(3) -0.004(4) 0.003(3)
C36 0.032(4) 0.026(4) 0.038(4) 0.005(3) -0.009(3) -0.005(3)
K3 0.0195(6) 0.0197(6) 0.0187(6) 0.0029(5) 0.0040(5) 0.0099(5)
N5 0.023(3) 0.021(3) 0.018(2) -0.002(2) 0.001(2) 0.013(2)
N6 0.021(3) 0.022(3) 0.019(2) 0.006(2) 0.006(2) 0.011(2)
O13 0.021(2) 0.026(2) 0.017(2) -0.0002(16) 0.0003(17) 0.0140(18)
O14 0.024(2) 0.030(2) 0.022(2) 0.0106(17) 0.0080(17) 0.0164(19)
O15 0.028(2) 0.031(2) 0.017(2) 0.0076(17) 0.0077(17) 0.018(2)
O16 0.028(2) 0.022(2) 0.025(2) 0.0114(17) 0.0113(18) 0.0151(19)
O17 0.025(2) 0.020(2) 0.031(2) 0.0012(17) 0.0088(19) 0.0109(19)
O18 0.021(2) 0.019(2) 0.021(2) -0.0014(16) 0.0016(17) 0.0085(18)
C37 0.027(3) 0.030(3) 0.028(3) 0.004(3) 0.009(3) 0.020(3)
C38 0.019(3) 0.028(3) 0.022(3) 0.007(2) 0.004(2) 0.012(3)
C39 0.026(3) 0.020(3) 0.017(3) 0.003(2) -0.002(2) 0.014(3)
C40 0.032(3) 0.019(3) 0.015(3) 0.004(2) 0.004(3) 0.013(3)
C41 0.027(3) 0.025(3) 0.023(3) 0.000(3) 0.008(3) 0.014(3)
C42 0.029(3) 0.023(3) 0.031(3) 0.005(3) 0.011(3) 0.019(3)
C43 0.022(3) 0.032(3) 0.024(3) 0.007(3) 0.007(3) 0.015(3)
C44 0.030(3) 0.032(3) 0.019(3) 0.004(3) 0.009(3) 0.017(3)
C45 0.030(3) 0.032(3) 0.021(3) 0.013(3) 0.011(3) 0.016(3)
C46 0.024(3) 0.024(3) 0.030(3) 0.012(3) 0.006(3) 0.011(3)
C47 0.027(3) 0.028(3) 0.025(3) 0.013(3) 0.008(3) 0.019(3)
C48 0.023(3) 0.035(4) 0.026(3) 0.010(3) 0.007(3) 0.022(3)
C49 0.028(3) 0.034(4) 0.025(3) -0.005(3) 0.002(3) 0.021(3)
C50 0.032(4) 0.028(4) 0.039(4) 0.000(3) 0.005(3) 0.019(3)
C51 0.035(4) 0.013(3) 0.025(3) 0.000(2) 0.007(3) 0.008(3)
C52 0.029(3) 0.016(3) 0.018(3) 0.000(2) 0.010(3) 0.003(3)
C53 0.017(3) 0.020(3) 0.030(3) 0.010(3) 0.007(3) 0.005(3)
C54 0.020(3) 0.029(3) 0.023(3) 0.010(3) 0.011(2) 0.014(3)
K4 0.0459(13) 0.0468(13) 0.0218(10) 0.0019(9) 0.0088(9) 0.0255(11)
K5 0.0597(16) 0.0672(17) 0.0498(14) 0.0423(13) 0.0233(12) 0.0311(14)

loop_
_atom_type_symbol
_atom_type_description
_atom_type_scat_dispersion_real
_atom_type_scat_dispersion_imag
_atom_type_scat_source
C C 0.0033 0.0016 'International Tables Vol C Tables 4.2.6.8 and 6.1.1.4'
H H 0.0000 0.0000 'International Tables Vol C Tables 4.2.6.8 and 6.1.1.4'
N N 0.0061 0.0033 'International Tables Vol C Tables 4.2.6.8 and 6.1.1.4'
O O 0.0106 0.0060 'International Tables Vol C Tables 4.2.6.8 and 6.1.1.4'
K K 0.2009 0.2494 'International Tables Vol C Tables 4.2.6.8 and 6.1.1.4'
Ni Ni 0.3393 1.1124 'International Tables Vol C Tables 4.2.6.8 and 6.1.1.4'
Sn Sn -0.6537 1.4246 'International Tables Vol C Tables 4.2.6.8 and 6.1.1.4'

loop_
_geom_angle_atom_site_label_1
_geom_angle_atom_site_label_2
_geom_angle_atom_site_label_3
_geom_angle
_geom_angle_site_symmetry_1
_geom_angle_site_symmetry_3
Sn5 Ni1 Sn3 136.34(3) . .
Sn5 Ni1 Sn6 82.94(2) . .
Sn3 Ni1 Sn6 80.43(2) . .
Sn5 Ni1 Sn2 77.89(2) . .
Sn3 Ni1 Sn2 87.76(3) . .
Sn6 Ni1 Sn2 137.37(3) . .
Sn5 Ni1 Sn7 140.07(3) . .
Sn3 Ni1 Sn7 70.82(2) . .
Sn6 Ni1 Sn7 72.99(2) . .
Sn2 Ni1 Sn7 140.26(3) . .
Sn5 Ni1 Sn1 136.18(3) . .
Sn3 Ni1 Sn1 72.41(2) . .
Sn6 Ni1 Sn1 140.60(3) . .
Sn2 Ni1 Sn1 70.28(2) . .
Sn7 Ni1 Sn1 71.43(2) . .
Sn5 Ni1 Sn8 71.68(2) . .
Sn3 Ni1 Sn8 140.57(3) . .
Sn6 Ni1 Sn8 137.63(3) . .
Sn2 Ni1 Sn8 69.99(2) . .
Sn7 Ni1 Sn8 105.85(3) . .
Sn1 Ni1 Sn8 69.59(2) . .
Sn5 Ni1 Sn4 71.87(2) . .
Sn3 Ni1 Sn4 136.70(3) . .
Sn6 Ni1 Sn4 70.64(2) . .
Sn2 Ni1 Sn4 135.14(3) . .
Sn7 Ni1 Sn4 70.30(2) . .
Sn1 Ni1 Sn4 111.60(3) . .
Sn8 Ni1 Sn4 69.47(2) . .
Sn5 Ni1 Sn9 68.12(2) . .
Sn3 Ni1 Sn9 68.26(2) . .
Sn6 Ni1 Sn9 69.12(2) . .
Sn2 Ni1 Sn9 68.44(2) . .
Sn7 Ni1 Sn9 127.54(3) . .
Sn1 Ni1 Sn9 122.86(3) . .
Sn8 Ni1 Sn9 126.61(3) . .
Sn4 Ni1 Sn9 125.50(3) . .
Ni1 Sn1 Sn8 55.316(18) . .
Ni1 Sn1 Sn2 54.360(19) . .
Sn8 Sn1 Sn2 59.894(14) . .
Ni1 Sn1 Sn7 54.236(19) . .
Sn8 Sn1 Sn7 87.471(16) . .
Sn2 Sn1 Sn7 107.881(17) . .
Ni1 Sn1 Sn3 53.180(18) . .
Sn8 Sn1 Sn3 107.803(16) . .
Sn2 Sn1 Sn3 72.324(15) . .
Sn7 Sn1 Sn3 58.854(14) . .
Ni1 Sn1 K5 116.95(2) . .
Sn8 Sn1 K5 165.249(18) . .
Sn2 Sn1 K5 128.299(17) . .
Sn7 Sn1 K5 78.307(13) . .
Sn3 Sn1 K5 68.099(12) . .
Ni1 Sn2 Sn9 57.966(19) . .
Ni1 Sn2 Sn8 55.615(18) . .
Sn9 Sn2 Sn8 106.170(16) . .
Ni1 Sn2 Sn1 55.358(19) . .
Sn9 Sn2 Sn1 103.264(17) . .
Sn8 Sn2 Sn1 59.991(14) . .
Ni1 Sn2 Sn5 50.865(18) . .
Sn9 Sn2 Sn5 56.730(13) . .
Sn8 Sn2 Sn5 58.302(13) . .
Sn1 Sn2 Sn5 100.981(16) . .
Ni1 Sn2 Sn3 46.018(18) . .
Sn9 Sn2 Sn3 52.980(13) . .
Sn8 Sn2 Sn3 96.015(15) . .
Sn1 Sn2 Sn3 54.788(13) . .
Sn5 Sn2 Sn3 88.836(14) . .
Ni1 Sn3 Sn9 58.212(19) . .
Ni1 Sn3 Sn7 55.171(19) . .
Sn9 Sn3 Sn7 106.288(17) . .
Ni1 Sn3 Sn1 54.406(19) . .
Sn9 Sn3 Sn1 101.790(16) . .
Sn7 Sn3 Sn1 60.337(15) . .
Ni1 Sn3 Sn6 49.793(18) . .
Sn9 Sn3 Sn6 56.705(14) . .
Sn7 Sn3 Sn6 58.070(13) . .
Sn1 Sn3 Sn6 99.671(16) . .
Ni1 Sn3 Sn2 46.221(18) . .
Sn9 Sn3 Sn2 53.284(12) . .
Sn7 Sn3 Sn2 95.495(15) . .
Sn1 Sn3 Sn2 52.888(12) . .
Sn6 Sn3 Sn2 88.210(14) . .
Ni1 Sn3 K5 111.90(2) . .
Sn9 Sn3 K5 160.122(16) . .
Sn7 Sn3 K5 75.772(12) . .
Sn1 Sn3 K5 61.464(11) . .
Sn6 Sn3 K5 132.730(15) . .
Sn2 Sn3 K5 107.018(13) . .
Ni1 Sn4 Sn8 55.143(18) . .
Ni1 Sn4 Sn6 53.828(18) . .
Sn8 Sn4 Sn6 107.680(16) . .
Ni1 Sn4 Sn7 54.575(18) . .
Sn8 Sn4 Sn7 88.020(16) . .
Sn6 Sn4 Sn7 61.573(14) . .
Ni1 Sn4 Sn5 53.147(18) . .
Sn8 Sn4 Sn5 60.383(13) . .
Sn6 Sn4 Sn5 68.393(14) . .
Sn7 Sn4 Sn5 106.718(16) . .
Ni1 Sn4 K4 108.225(19) . .
Sn8 Sn4 K4 118.491(14) . .
Sn6 Sn4 K4 73.865(11) . .
Sn7 Sn4 K4 133.681(15) . .
Sn5 Sn4 K4 64.620(10) . .
Ni1 Sn5 Sn9 58.368(19) . .
Ni1 Sn5 Sn8 54.964(18) . .
Sn9 Sn5 Sn8 105.285(16) . .
Ni1 Sn5 Sn4 54.979(19) . .
Sn9 Sn5 Sn4 104.467(16) . .
Sn8 Sn5 Sn4 58.843(13) . .
Ni1 Sn5 Sn2 51.242(19) . .
Sn9 Sn5 Sn2 57.318(13) . .
Sn8 Sn5 Sn2 56.674(13) . .
Sn4 Sn5 Sn2 99.946(15) . .
Ni1 Sn5 Sn6 48.598(17) . .
Sn9 Sn5 Sn6 55.793(13) . .
Sn8 Sn5 Sn6 97.303(14) . .
Sn4 Sn5 Sn6 55.212(12) . .
Sn2 Sn5 Sn6 92.581(15) . .
Ni1 Sn5 K4 111.09(2) . .
Sn9 Sn5 K4 113.250(14) . .
Sn8 Sn5 K4 118.607(14) . .
Sn4 Sn5 K4 66.267(11) . .
Sn2 Sn5 K4 162.073(15) . .
Sn6 Sn5 K4 70.300(11) . .
Ni1 Sn6 Sn9 57.732(19) . .
Ni1 Sn6 Sn4 55.534(19) . .
Sn9 Sn6 Sn4 104.507(16) . .
Ni1 Sn6 Sn7 54.061(19) . .
Sn9 Sn6 Sn7 103.497(17) . .
Sn4 Sn6 Sn7 59.348(13) . .
Ni1 Sn6 Sn3 49.782(19) . .
Sn9 Sn6 Sn3 55.749(13) . .
Sn4 Sn6 Sn3 99.461(15) . .
Sn7 Sn6 Sn3 55.776(13) . .
Ni1 Sn6 Sn5 48.463(18) . .
Sn9 Sn6 Sn5 54.652(13) . .
Sn4 Sn6 Sn5 56.396(12) . .
Sn7 Sn6 Sn5 97.096(14) . .
Sn3 Sn6 Sn5 90.363(14) . .
Ni1 Sn6 K4 99.59(2) . .
Sn9 Sn6 K4 101.952(14) . .
Sn4 Sn6 K4 60.820(11) . .
Sn7 Sn6 K4 118.889(15) . .
Sn3 Sn6 K4 147.688(14) . .
Sn5 Sn6 K4 57.622(9) . .
Ni1 Sn7 Sn3 54.004(19) . .
Ni1 Sn7 Sn4 55.128(19) . .
Sn3 Sn7 Sn4 106.850(16) . .
Ni1 Sn7 Sn1 54.331(19) . .
Sn3 Sn7 Sn1 60.809(14) . .
Sn4 Sn7 Sn1 91.247(16) . .
Ni1 Sn7 Sn6 52.953(18) . .
Sn3 Sn7 Sn6 66.153(15) . .
Sn4 Sn7 Sn6 59.079(14) . .
Sn1 Sn7 Sn6 105.551(16) . .
Ni1 Sn7 K5 98.785(19) . .
Sn3 Sn7 K5 59.596(11) . .
Sn4 Sn7 K5 146.836(15) . .
Sn1 Sn7 K5 55.588(11) . .
Sn6 Sn7 K5 124.799(15) . .
Ni1 Sn8 Sn2 54.392(19) . .
Ni1 Sn8 Sn1 55.095(18) . .
Sn2 Sn8 Sn1 60.115(14) . .
Ni1 Sn8 Sn4 55.384(19) . .
Sn2 Sn8 Sn4 107.423(15) . .
Sn1 Sn8 Sn4 92.987(16) . .
Ni1 Sn8 Sn5 53.357(18) . .
Sn2 Sn8 Sn5 65.024(14) . .
Sn1 Sn8 Sn5 105.852(16) . .
Sn4 Sn8 Sn5 60.774(13) . .
Ni1 Sn9 Sn5 53.516(18) . .
Ni1 Sn9 Sn3 53.533(18) . .
Sn5 Sn9 Sn3 107.034(16) . .
Ni1 Sn9 Sn2 53.590(18) . .
Sn5 Sn9 Sn2 65.952(14) . .
Sn3 Sn9 Sn2 73.736(16) . .
Ni1 Sn9 Sn6 53.143(18) . .
Sn5 Sn9 Sn6 69.555(15) . .
Sn3 Sn9 Sn6 67.545(15) . .
Sn2 Sn9 Sn6 106.631(16) . .
O6 K1 O2 98.53(11) . .
O6 K1 O5 58.50(11) . .
O2 K1 O5 139.38(11) . .
O6 K1 O3 142.78(12) . .
O2 K1 O3 114.41(11) . .
O5 K1 O3 100.68(11) . .
O6 K1 O1 114.57(12) . .
O2 K1 O1 58.91(10) . .
O5 K1 O1 98.06(11) . .
O3 K1 O1 97.70(11) . .
O6 K1 O4 101.11(12) . .
O2 K1 O4 98.13(11) . .
O5 K1 O4 117.85(12) . .
O3 K1 O4 59.05(10) . .
O1 K1 O4 139.20(11) . .
O6 K1 N1 118.92(13) . .
O2 K1 N1 118.38(12) . .
O5 K1 N1 62.03(12) . .
O3 K1 N1 60.41(12) . .
O1 K1 N1 61.37(11) . .
O4 K1 N1 117.85(12) . .
O6 K1 N2 61.50(12) . .
O2 K1 N2 62.03(12) . .
O5 K1 N2 118.20(12) . .
O3 K1 N2 118.80(12) . .
O1 K1 N2 119.21(12) . .
O4 K1 N2 61.33(12) . .
N1 K1 N2 179.18(14) . .
C13 N1 C7 108.2(4) . .
C13 N1 C1 110.6(4) . .
C7 N1 C1 109.4(4) . .
C13 N1 K1 107.6(3) . .
C7 N1 K1 112.1(3) . .
C1 N1 K1 108.9(3) . .
C6 N2 C12 109.4(4) . .
C6 N2 C18 110.0(4) . .
C12 N2 C18 109.5(5) . .
C6 N2 K1 108.7(3) . .
C12 N2 K1 110.0(3) . .
C18 N2 K1 109.3(3) . .
C2 O1 C3 111.6(4) . .
C2 O1 K1 117.0(3) . .
C3 O1 K1 117.0(3) . .
C4 O2 C5 109.9(4) . .
C4 O2 K1 116.7(3) . .
C5 O2 K1 115.4(3) . .
C9 O3 C8 110.8(4) . .
C9 O3 K1 117.3(3) . .
C8 O3 K1 118.6(3) . .
C10 O4 C11 110.8(4) . .
C10 O4 K1 113.9(3) . .
C11 O4 K1 116.3(3) . .
C15 O5 C14 111.7(4) . .
C15 O5 K1 115.1(3) . .
C14 O5 K1 116.5(3) . .
C17 O6 C16 110.4(4) . .
C17 O6 K1 116.4(3) . .
C16 O6 K1 118.8(3) . .
N1 C1 C2 114.2(5) . .
N1 C1 H1A 108.7 . .
C2 C1 H1A 108.7 . .
N1 C1 H1B 108.7 . .
C2 C1 H1B 108.7 . .
H1A C1 H1B 107.6 . .
O1 C2 C1 109.3(4) . .
O1 C2 H2A 109.8 . .
C1 C2 H2A 109.8 . .
O1 C2 H2B 109.8 . .
C1 C2 H2B 109.8 . .
H2A C2 H2B 108.3 . .
O1 C3 C4 110.1(5) . .
O1 C3 H3A 109.6 . .
C4 C3 H3A 109.6 . .
O1 C3 H3B 109.6 . .
C4 C3 H3B 109.6 . .
H3A C3 H3B 108.2 . .
O2 C4 C3 110.1(4) . .
O2 C4 H4A 109.6 . .
C3 C4 H4A 109.6 . .
O2 C4 H4B 109.6 . .
C3 C4 H4B 109.6 . .
H4A C4 H4B 108.2 . .
O2 C5 C6 110.1(4) . .
O2 C5 H5A 109.6 . .
C6 C5 H5A 109.6 . .
O2 C5 H5B 109.6 . .
C6 C5 H5B 109.6 . .
H5A C5 H5B 108.2 . .
N2 C6 C5 114.8(5) . .
N2 C6 H6A 108.6 . .
C5 C6 H6A 108.6 . .
N2 C6 H6B 108.6 . .
C5 C6 H6B 108.6 . .
H6A C6 H6B 107.5 . .
N1 C7 C8 113.8(5) . .
N1 C7 H7A 108.8 . .
C8 C7 H7A 108.8 . .
N1 C7 H7B 108.8 . .
C8 C7 H7B 108.8 . .
H7A C7 H7B 107.7 . .
O3 C8 C7 109.4(5) . .
O3 C8 H8A 109.8 . .
C7 C8 H8A 109.8 . .
O3 C8 H8B 109.8 . .
C7 C8 H8B 109.8 . .
H8A C8 H8B 108.2 . .
O3 C9 C10 108.9(4) . .
O3 C9 H9A 109.9 . .
C10 C9 H9A 109.9 . .
O3 C9 H9B 109.9 . .
C10 C9 H9B 109.9 . .
H9A C9 H9B 108.3 . .
O4 C10 C9 110.1(4) . .
O4 C10 H10A 109.6 . .
C9 C10 H10A 109.6 . .
O4 C10 H10B 109.6 . .
C9 C10 H10B 109.6 . .
H10A C10 H10B 108.2 . .
O4 C11 C12 109.7(5) . .
O4 C11 H11A 109.7 . .
C12 C11 H11A 109.7 . .
O4 C11 H11B 109.7 . .
C12 C11 H11B 109.7 . .
H11A C11 H11B 108.2 . .
N2 C12 C11 114.0(5) . .
N2 C12 H12A 108.8 . .
C11 C12 H12A 108.8 . .
N2 C12 H12B 108.8 . .
C11 C12 H12B 108.8 . .
H12A C12 H12B 107.6 . .
N1 C13 C14 115.0(5) . .
N1 C13 H13A 108.5 . .
C14 C13 H13A 108.5 . .
N1 C13 H13B 108.5 . .
C14 C13 H13B 108.5 . .
H13A C13 H13B 107.5 . .
O5 C14 C13 110.0(5) . .
O5 C14 H14A 109.7 . .
C13 C14 H14A 109.7 . .
O5 C14 H14B 109.7 . .
C13 C14 H14B 109.7 . .
H14A C14 H14B 108.2 . .
O5 C15 C16 110.1(5) . .
O5 C15 H15A 109.6 . .
C16 C15 H15A 109.6 . .
O5 C15 H15B 109.6 . .
C16 C15 H15B 109.6 . .
H15A C15 H15B 108.1 . .
O6 C16 C15 109.1(5) . .
O6 C16 H16A 109.9 . .
C15 C16 H16A 109.9 . .
O6 C16 H16B 109.9 . .
C15 C16 H16B 109.9 . .
H16A C16 H16B 108.3 . .
O6 C17 C18 109.2(5) . .
O6 C17 H17A 109.8 . .
C18 C17 H17A 109.8 . .
O6 C17 H17B 109.8 . .
C18 C17 H17B 109.8 . .
H17A C17 H17B 108.3 . .
N2 C18 C17 114.7(5) . .
N2 C18 H18A 108.6 . .
C17 C18 H18A 108.6 . .
N2 C18 H18B 108.6 . .
C17 C18 H18B 108.6 . .
H18A C18 H18B 107.6 . .
O11 K2 O9 95.49(12) . .
O11 K2 O8 136.19(12) . .
O9 K2 O8 123.19(12) . .
O11 K2 O12 61.27(11) . .
O9 K2 O12 136.07(13) . .
O8 K2 O12 95.73(12) . .
O11 K2 O10 117.44(12) . .
O9 K2 O10 61.52(11) . .
O8 K2 O10 100.14(12) . .
O12 K2 O10 94.88(13) . .
O11 K2 O7 95.47(11) . .
O9 K2 O7 100.15(11) . .
O8 K2 O7 60.87(11) . .
O12 K2 O7 117.67(13) . .
O10 K2 O7 142.52(12) . .
O11 K2 N4 60.67(11) . .
O9 K2 N4 59.98(12) . .
O8 K2 N4 118.98(12) . .
O12 K2 N4 120.91(13) . .
O10 K2 N4 120.68(12) . .
O7 K2 N4 59.17(11) . .
O11 K2 N3 120.24(13) . .
O9 K2 N3 120.13(13) . .
O8 K2 N3 59.98(12) . .
O12 K2 N3 59.87(13) . .
O10 K2 N3 59.63(13) . .
O7 K2 N3 119.89(13) . .
N4 K2 N3 178.92(14) . .
C24 N3 C36 111.2(5) . .
C24 N3 C30 108.9(5) . .
C36 N3 C30 110.8(5) . .
C24 N3 K2 107.7(3) . .
C36 N3 K2 108.5(4) . .
C30 N3 K2 109.8(3) . .
C19 N4 C25 109.3(4) . .
C19 N4 C31 109.5(4) . .
C25 N4 C31 109.8(4) . .
C19 N4 K2 111.1(3) . .
C25 N4 K2 109.0(3) . .
C31 N4 K2 108.1(3) . .
C20 O7 C21 110.8(4) . .
C20 O7 K2 115.1(3) . .
C21 O7 K2 112.7(3) . .
C23 O8 C22 110.1(4) . .
C23 O8 K2 119.5(3) . .
C22 O8 K2 112.5(3) . .
C27 O9 C26 110.1(4) . .
C27 O9 K2 111.6(3) . .
C26 O9 K2 119.3(3) . .
C28 O10 C29 111.9(4) . .
C28 O10 K2 112.4(3) . .
C29 O10 K2 115.6(3) . .
C33 O11 C32 110.8(4) . .
C33 O11 K2 114.2(3) . .
C32 O11 K2 116.7(3) . .
C34 O12 C35 109.7(5) . .
C34 O12 K2 111.7(3) . .
C35 O12 K2 117.7(4) . .
N4 C19 C20 111.9(5) . .
N4 C19 H19A 109.2 . .
C20 C19 H19A 109.2 . .
N4 C19 H19B 109.2 . .
C20 C19 H19B 109.2 . .
H19A C19 H19B 107.9 . .
O7 C20 C19 109.1(5) . .
O7 C20 H20A 109.9 . .
C19 C20 H20A 109.9 . .
O7 C20 H20B 109.9 . .
C19 C20 H20B 109.9 . .
H20A C20 H20B 108.3 . .
O7 C21 C22 109.4(5) . .
O7 C21 H21A 109.8 . .
C22 C21 H21A 109.8 . .
O7 C21 H21B 109.8 . .
C22 C21 H21B 109.8 . .
H21A C21 H21B 108.2 . .
O8 C22 C21 110.8(5) . .
O8 C22 H22A 109.5 . .
C21 C22 H22A 109.5 . .
O8 C22 H22B 109.5 . .
C21 C22 H22B 109.5 . .
H22A C22 H22B 108.1 . .
O8 C23 C24 109.7(5) . .
O8 C23 H23A 109.7 . .
C24 C23 H23A 109.7 . .
O8 C23 H23B 109.7 . .
C24 C23 H23B 109.7 . .
H23A C23 H23B 108.2 . .
N3 C24 C23 114.4(5) . .
N3 C24 H24A 108.7 . .
C23 C24 H24A 108.7 . .
N3 C24 H24B 108.7 . .
C23 C24 H24B 108.7 . .
H24A C24 H24B 107.6 . .
N4 C25 C26 113.3(5) . .
N4 C25 H25A 108.9 . .
C26 C25 H25A 108.9 . .
N4 C25 H25B 108.9 . .
C26 C25 H25B 108.9 . .
H25A C25 H25B 107.7 . .
O9 C26 C25 110.5(5) . .
O9 C26 H26A 109.5 . .
C25 C26 H26A 109.5 . .
O9 C26 H26B 109.5 . .
C25 C26 H26B 109.5 . .
H26A C26 H26B 108.1 . .
O9 C27 C28 109.4(4) . .
O9 C27 H27A 109.8 . .
C28 C27 H27A 109.8 . .
O9 C27 H27B 109.8 . .
C28 C27 H27B 109.8 . .
H27A C27 H27B 108.2 . .
O10 C28 C27 110.2(5) . .
O10 C28 H28A 109.6 . .
C27 C28 H28A 109.6 . .
O10 C28 H28B 109.6 . .
C27 C28 H28B 109.6 . .
H28A C28 H28B 108.1 . .
O10 C29 C30 109.6(5) . .
O10 C29 H29A 109.7 . .
C30 C29 H29A 109.7 . .
O10 C29 H29B 109.7 . .
C30 C29 H29B 109.7 . .
H29A C29 H29B 108.2 . .
N3 C30 C29 112.9(5) . .
N3 C30 H30A 109.0 . .
C29 C30 H30A 109.0 . .
N3 C30 H30B 109.0 . .
C29 C30 H30B 109.0 . .
H30A C30 H30B 107.8 . .
N4 C31 C32 112.6(4) . .
N4 C31 H31A 109.1 . .
C32 C31 H31A 109.1 . .
N4 C31 H31B 109.1 . .
C32 C31 H31B 109.1 . .
H31A C31 H31B 107.8 . .
O11 C32 C31 109.6(5) . .
O11 C32 H32A 109.8 . .
C31 C32 H32A 109.8 . .
O11 C32 H32B 109.8 . .
C31 C32 H32B 109.8 . .
H32A C32 H32B 108.2 . .
O11 C33 C34 109.8(5) . .
O11 C33 H33A 109.7 . .
C34 C33 H33A 109.7 . .
O11 C33 H33B 109.7 . .
C34 C33 H33B 109.7 . .
H33A C33 H33B 108.2 . .
O12 C34 C33 109.4(5) . .
O12 C34 H34A 109.8 . .
C33 C34 H34A 109.8 . .
O12 C34 H34B 109.8 . .
C33 C34 H34B 109.8 . .
H34A C34 H34B 108.2 . .
O12 C35 C36 108.7(5) . .
O12 C35 H35A 110.0 . .
C36 C35 H35A 110.0 . .
O12 C35 H35B 110.0 . .
C36 C35 H35B 110.0 . .
H35A C35 H35B 108.3 . .
N3 C36 C35 113.3(5) . .
N3 C36 H36A 108.9 . .
C35 C36 H36A 108.9 . .
N3 C36 H36B 108.9 . .
C35 C36 H36B 108.9 . .
H36A C36 H36B 107.7 . .
O13 K3 O17 94.71(11) . .
O13 K3 O16 141.42(12) . .
O17 K3 O16 119.23(12) . .
O13 K3 O18 113.15(12) . .
O17 K3 O18 60.04(11) . .
O16 K3 O18 100.28(11) . .
O13 K3 O14 59.86(11) . .
O17 K3 O14 135.03(12) . .
O16 K3 O14 100.29(11) . .
O18 K3 O14 94.40(11) . .
O13 K3 O15 100.28(11) . .
O17 K3 O15 99.36(11) . .
O16 K3 O15 59.04(11) . .
O18 K3 O15 141.15(11) . .
O14 K3 O15 120.11(11) . .
O13 K3 N5 61.33(12) . .
O17 K3 N5 60.67(12) . .
O16 K3 N5 118.03(13) . .
O18 K3 N5 119.48(12) . .
O14 K3 N5 119.83(12) . .
O15 K3 N5 60.28(12) . .
O13 K3 N6 119.83(12) . .
O17 K3 N6 119.37(12) . .
O16 K3 N6 60.74(12) . .
O18 K3 N6 60.85(12) . .
O14 K3 N6 61.17(11) . .
O15 K3 N6 118.61(12) . .
N5 K3 N6 178.71(13) . .
C37 N5 C49 110.5(4) . .
C37 N5 C43 108.9(4) . .
C49 N5 C43 109.6(4) . .
C37 N5 K3 108.8(3) . .
C49 N5 K3 108.5(3) . .
C43 N5 K3 110.5(3) . .
C54 N6 C42 109.5(4) . .
C54 N6 C48 109.5(4) . .
C42 N6 C48 109.1(4) . .
C54 N6 K3 110.3(3) . .
C42 N6 K3 108.6(3) . .
C48 N6 K3 109.7(3) . .
C39 O13 C38 110.5(4) . .
C39 O13 K3 117.1(3) . .
C38 O13 K3 116.0(3) . .
C40 O14 C41 111.4(4) . .
C40 O14 K3 111.0(3) . .
C41 O14 K3 115.3(3) . .
C44 O15 C45 110.5(4) . .
C44 O15 K3 116.9(3) . .
C45 O15 K3 114.2(3) . .
C46 O16 C47 110.0(4) . .
C46 O16 K3 117.9(3) . .
C47 O16 K3 117.3(3) . .
C50 O17 C51 110.8(4) . .
C50 O17 K3 119.1(3) . .
C51 O17 K3 114.3(3) . .
C53 O18 C52 110.4(4) . .
C53 O18 K3 113.7(3) . .
C52 O18 K3 115.1(3) . .
N5 C37 C38 113.8(5) . .
N5 C37 H37A 108.8 . .
C38 C37 H37A 108.8 . .
N5 C37 H37B 108.8 . .
C38 C37 H37B 108.8 . .
H37A C37 H37B 107.7 . .
O13 C38 C37 109.0(4) . .
O13 C38 H38A 109.9 . .
C37 C38 H38A 109.9 . .
O13 C38 H38B 109.9 . .
C37 C38 H38B 109.9 . .
H38A C38 H38B 108.3 . .
O13 C39 C40 108.9(4) . .
O13 C39 H39A 109.9 . .
C40 C39 H39A 109.9 . .
O13 C39 H39B 109.9 . .
C40 C39 H39B 109.9 . .
H39A C39 H39B 108.3 . .
O14 C40 C39 108.4(4) . .
O14 C40 H40A 110.0 . .
C39 C40 H40A 110.0 . .
O14 C40 H40B 110.0 . .
C39 C40 H40B 110.0 . .
H40A C40 H40B 108.4 . .
O14 C41 C42 110.0(5) . .
O14 C41 H41A 109.7 . .
C42 C41 H41A 109.7 . .
O14 C41 H41B 109.7 . .
C42 C41 H41B 109.7 . .
H41A C41 H41B 108.2 . .
N6 C42 C41 113.8(5) . .
N6 C42 H42A 108.8 . .
C41 C42 H42A 108.8 . .
N6 C42 H42B 108.8 . .
C41 C42 H42B 108.8 . .
H42A C42 H42B 107.7 . .
N5 C43 C44 114.3(5) . .
N5 C43 H43A 108.7 . .
C44 C43 H43A 108.7 . .
N5 C43 H43B 108.7 . .
C44 C43 H43B 108.7 . .
H43A C43 H43B 107.6 . .
O15 C44 C43 110.3(5) . .
O15 C44 H44A 109.6 . .
C43 C44 H44A 109.6 . .
O15 C44 H44B 109.6 . .
C43 C44 H44B 109.6 . .
H44A C44 H44B 108.1 . .
O15 C45 C46 109.6(4) . .
O15 C45 H45A 109.7 . .
C46 C45 H45A 109.7 . .
O15 C45 H45B 109.7 . .
C46 C45 H45B 109.7 . .
H45A C45 H45B 108.2 . .
O16 C46 C45 109.5(5) . .
O16 C46 H46A 109.8 . .
C45 C46 H46A 109.8 . .
O16 C46 H46B 109.8 . .
C45 C46 H46B 109.8 . .
H46A C46 H46B 108.2 . .
O16 C47 C48 109.7(4) . .
O16 C47 H47A 109.7 . .
C48 C47 H47A 109.7 . .
O16 C47 H47B 109.7 . .
C48 C47 H47B 109.7 . .
H47A C47 H47B 108.2 . .
N6 C48 C47 115.0(5) . .
N6 C48 H48A 108.5 . .
C47 C48 H48A 108.5 . .
N6 C48 H48B 108.5 . .
C47 C48 H48B 108.5 . .
H48A C48 H48B 107.5 . .
N5 C49 C50 114.8(5) . .
N5 C49 H49A 108.6 . .
C50 C49 H49A 108.6 . .
N5 C49 H49B 108.6 . .
C50 C49 H49B 108.6 . .
H49A C49 H49B 107.5 . .
O17 C50 C49 109.6(5) . .
O17 C50 H50A 109.8 . .
C49 C50 H50A 109.8 . .
O17 C50 H50B 109.8 . .
C49 C50 H50B 109.8 . .
H50A C50 H50B 108.2 . .
O17 C51 C52 110.3(5) . .
O17 C51 H51A 109.6 . .
C52 C51 H51A 109.6 . .
O17 C51 H51B 109.6 . .
C52 C51 H51B 109.6 . .
H51A C51 H51B 108.1 . .
O18 C52 C51 109.6(4) . .
O18 C52 H52A 109.8 . .
C51 C52 H52A 109.8 . .
O18 C52 H52B 109.8 . .
C51 C52 H52B 109.8 . .
H52A C52 H52B 108.2 . .
O18 C53 C54 109.7(4) . .
O18 C53 H53A 109.7 . .
C54 C53 H53A 109.7 . .
O18 C53 H53B 109.7 . .
C54 C53 H53B 109.7 . .
H53A C53 H53B 108.2 . .
N6 C54 C53 112.9(4) . .
N6 C54 H54A 109.0 . .
C53 C54 H54A 109.0 . .
N6 C54 H54B 109.0 . .
C53 C54 H54B 109.0 . .
H54A C54 H54B 107.8 . .
Sn5 K4 Sn5 180.0 2 .
Sn5 K4 Sn4 49.112(9) 2 2
Sn5 K4 Sn4 130.887(9) . 2
Sn5 K4 Sn4 130.888(9) 2 .
Sn5 K4 Sn4 49.113(9) . .
Sn4 K4 Sn4 180.0 2 .
Sn5 K4 Sn6 52.077(9) 2 2
Sn5 K4 Sn6 127.923(9) . 2
Sn4 K4 Sn6 45.316(9) 2 2
Sn4 K4 Sn6 134.685(9) . 2
Sn5 K4 Sn6 127.923(9) 2 .
Sn5 K4 Sn6 52.078(9) . .
Sn4 K4 Sn6 134.684(9) 2 .
Sn4 K4 Sn6 45.315(9) . .
Sn6 K4 Sn6 180.0 2 .
Sn1 K5 Sn1 180.0 2_556 .
Sn1 K5 Sn3 50.437(9) 2_556 2_556
Sn1 K5 Sn3 129.563(10) . 2_556
Sn1 K5 Sn3 129.563(10) 2_556 .
Sn1 K5 Sn3 50.437(9) . .
Sn3 K5 Sn3 180.0 2_556 .
Sn1 K5 Sn7 133.895(10) 2_556 .
Sn1 K5 Sn7 46.105(10) . .
Sn3 K5 Sn7 135.368(9) 2_556 .
Sn3 K5 Sn7 44.632(9) . .
Sn1 K5 Sn7 46.104(10) 2_556 2_556
Sn1 K5 Sn7 133.896(10) . 2_556
Sn3 K5 Sn7 44.631(9) 2_556 2_556
Sn3 K5 Sn7 135.369(9) . 2_556
Sn7 K5 Sn7 180.0 . 2_556

loop_
_geom_bond_atom_site_label_1
_geom_bond_atom_site_label_2
_geom_bond_distance
_geom_bond_site_symmetry_2
Ni1 Sn5 2.5797(8) .
Ni1 Sn3 2.5846(8) .
Ni1 Sn6 2.5851(8) .
Ni1 Sn2 2.5935(8) .
Ni1 Sn7 2.6223(8) .
Ni1 Sn1 2.6255(8) .
Ni1 Sn8 2.6325(8) .
Ni1 Sn4 2.6402(8) .
Ni1 Sn9 2.7318(8) .
Sn1 Sn8 3.0004(6) .
Sn1 Sn2 3.0041(6) .
Sn1 Sn7 3.0635(6) .
Sn1 Sn3 3.0778(6) .
Sn1 K5 3.5073(4) .
Sn2 Sn9 2.9971(6) .
Sn2 Sn8 2.9974(6) .
Sn2 Sn5 3.2518(6) .
Sn2 Sn3 3.5892(6) .
Sn3 Sn9 2.9852(6) .
Sn3 Sn7 3.0174(6) .
Sn3 Sn6 3.3377(6) .
Sn3 K5 3.7042(5) .
Sn4 Sn8 3.0044(5) .
Sn4 Sn6 3.0212(6) .
Sn4 Sn7 3.0297(6) .
Sn4 Sn5 3.0639(6) .
Sn4 K4 3.7101(4) .
Sn5 Sn9 2.9773(6) .
Sn5 Sn8 3.0522(5) .
Sn5 Sn6 3.4202(6) .
Sn5 K4 3.6617(4) .
Sn6 Sn9 3.0187(6) .
Sn6 Sn7 3.0971(6) .
Sn6 K4 4.0820(5) .
Sn7 K5 4.1631(5) .
K1 O6 2.838(4) .
K1 O2 2.843(4) .
K1 O5 2.850(4) .
K1 O3 2.856(4) .
K1 O1 2.857(4) .
K1 O4 2.871(4) .
K1 N1 2.910(5) .
K1 N2 2.928(5) .
N1 C13 1.466(7) .
N1 C7 1.471(7) .
N1 C1 1.478(7) .
N2 C6 1.472(7) .
N2 C12 1.479(7) .
N2 C18 1.481(7) .
O1 C2 1.419(6) .
O1 C3 1.420(6) .
O2 C4 1.425(6) .
O2 C5 1.427(6) .
O3 C9 1.414(6) .
O3 C8 1.424(7) .
O4 C10 1.421(6) .
O4 C11 1.437(6) .
O5 C15 1.416(6) .
O5 C14 1.424(7) .
O6 C17 1.416(7) .
O6 C16 1.424(7) .
C1 C2 1.502(7) .
C1 H1A 0.9900 .
C1 H1B 0.9900 .
C2 H2A 0.9900 .
C2 H2B 0.9900 .
C3 C4 1.491(8) .
C3 H3A 0.9900 .
C3 H3B 0.9900 .
C4 H4A 0.9900 .
C4 H4B 0.9900 .
C5 C6 1.503(8) .
C5 H5A 0.9900 .
C5 H5B 0.9900 .
C6 H6A 0.9900 .
C6 H6B 0.9900 .
C7 C8 1.513(8) .
C7 H7A 0.9900 .
C7 H7B 0.9900 .
C8 H8A 0.9900 .
C8 H8B 0.9900 .
C9 C10 1.501(8) .
C9 H9A 0.9900 .
C9 H9B 0.9900 .
C10 H10A 0.9900 .
C10 H10B 0.9900 .
C11 C12 1.506(8) .
C11 H11A 0.9900 .
C11 H11B 0.9900 .
C12 H12A 0.9900 .
C12 H12B 0.9900 .
C13 C14 1.505(8) .
C13 H13A 0.9900 .
C13 H13B 0.9900 .
C14 H14A 0.9900 .
C14 H14B 0.9900 .
C15 C16 1.483(8) .
C15 H15A 0.9900 .
C15 H15B 0.9900 .
C16 H16A 0.9900 .
C16 H16B 0.9900 .
C17 C18 1.500(8) .
C17 H17A 0.9900 .
C17 H17B 0.9900 .
C18 H18A 0.9900 .
C18 H18B 0.9900 .
K2 O11 2.788(4) .
K2 O9 2.798(4) .
K2 O8 2.815(4) .
K2 O12 2.816(4) .
K2 O10 2.837(4) .
K2 O7 2.874(4) .
K2 N4 3.043(4) .
K2 N3 3.056(5) .
N3 C24 1.465(7) .
N3 C36 1.467(8) .
N3 C30 1.473(8) .
N4 C19 1.478(7) .
N4 C25 1.480(7) .
N4 C31 1.483(7) .
O7 C20 1.421(7) .
O7 C21 1.432(7) .
O8 C23 1.410(7) .
O8 C22 1.421(7) .
O9 C27 1.420(6) .
O9 C26 1.426(6) .
O10 C28 1.415(7) .
O10 C29 1.427(7) .
O11 C33 1.416(7) .
O11 C32 1.426(7) .
O12 C34 1.424(7) .
O12 C35 1.437(7) .
C19 C20 1.503(8) .
C19 H19A 0.9900 .
C19 H19B 0.9900 .
C20 H20A 0.9900 .
C20 H20B 0.9900 .
C21 C22 1.484(8) .
C21 H21A 0.9900 .
C21 H21B 0.9900 .
C22 H22A 0.9900 .
C22 H22B 0.9900 .
C23 C24 1.505(8) .
C23 H23A 0.9900 .
C23 H23B 0.9900 .
C24 H24A 0.9900 .
C24 H24B 0.9900 .
C25 C26 1.491(8) .
C25 H25A 0.9900 .
C25 H25B 0.9900 .
C26 H26A 0.9900 .
C26 H26B 0.9900 .
C27 C28 1.494(8) .
C27 H27A 0.9900 .
C27 H27B 0.9900 .
C28 H28A 0.9900 .
C28 H28B 0.9900 .
C29 C30 1.491(9) .
C29 H29A 0.9900 .
C29 H29B 0.9900 .
C30 H30A 0.9900 .
C30 H30B 0.9900 .
C31 C32 1.505(8) .
C31 H31A 0.9900 .
C31 H31B 0.9900 .
C32 H32A 0.9900 .
C32 H32B 0.9900 .
C33 C34 1.489(8) .
C33 H33A 0.9900 .
C33 H33B 0.9900 .
C34 H34A 0.9900 .
C34 H34B 0.9900 .
C35 C36 1.497(9) .
C35 H35A 0.9900 .
C35 H35B 0.9900 .
C36 H36A 0.9900 .
C36 H36B 0.9900 .
K3 O13 2.798(4) .
K3 O17 2.831(4) .
K3 O16 2.844(4) .
K3 O18 2.861(4) .
K3 O14 2.881(4) .
K3 O15 2.893(4) .
K3 N5 2.975(5) .
K3 N6 2.979(5) .
N5 C37 1.471(7) .
N5 C49 1.471(7) .
N5 C43 1.475(7) .
N6 C54 1.470(7) .
N6 C42 1.476(7) .
N6 C48 1.480(7) .
O13 C39 1.421(6) .
O13 C38 1.429(6) .
O14 C40 1.422(6) .
O14 C41 1.433(7) .
O15 C44 1.421(7) .
O15 C45 1.438(6) .
O16 C46 1.428(7) .
O16 C47 1.429(6) .
O17 C50 1.415(7) .
O17 C51 1.421(7) .
O18 C53 1.425(7) .
O18 C52 1.427(6) .
C37 C38 1.504(7) .
C37 H37A 0.9900 .
C37 H37B 0.9900 .
C38 H38A 0.9900 .
C38 H38B 0.9900 .
C39 C40 1.504(8) .
C39 H39A 0.9900 .
C39 H39B 0.9900 .
C40 H40A 0.9900 .
C40 H40B 0.9900 .
C41 C42 1.503(8) .
C41 H41A 0.9900 .
C41 H41B 0.9900 .
C42 H42A 0.9900 .
C42 H42B 0.9900 .
C43 C44 1.499(8) .
C43 H43A 0.9900 .
C43 H43B 0.9900 .
C44 H44A 0.9900 .
C44 H44B 0.9900 .
C45 C46 1.498(8) .
C45 H45A 0.9900 .
C45 H45B 0.9900 .
C46 H46A 0.9900 .
C46 H46B 0.9900 .
C47 C48 1.491(8) .
C47 H47A 0.9900 .
C47 H47B 0.9900 .
C48 H48A 0.9900 .
C48 H48B 0.9900 .
C49 C50 1.501(9) .
C49 H49A 0.9900 .
C49 H49B 0.9900 .
C50 H50A 0.9900 .
C50 H50B 0.9900 .
C51 C52 1.499(8) .
C51 H51A 0.9900 .
C51 H51B 0.9900 .
C52 H52A 0.9900 .
C52 H52B 0.9900 .
C53 C54 1.507(8) .
C53 H53A 0.9900 .
C53 H53B 0.9900 .
C54 H54A 0.9900 .
C54 H54B 0.9900 .
K4 Sn5 3.6617(4) 2
K4 Sn4 3.7100(4) 2
K4 Sn6 4.0820(5) 2
K5 Sn1 3.5073(4) 2_556
K5 Sn3 3.7042(5) 2_556
K5 Sn7 4.1631(5) 2_556

loop_
_geom_torsion_atom_site_label_1
_geom_torsion_atom_site_label_2
_geom_torsion_atom_site_label_3
_geom_torsion_atom_site_label_4
_geom_torsion
_geom_torsion_site_symmetry_4
Sn5 Ni1 Sn1 Sn8 -29.30(4) .
Sn3 Ni1 Sn1 Sn8 -169.28(3) .
Sn6 Ni1 Sn1 Sn8 142.08(6) .
Sn2 Ni1 Sn1 Sn8 -75.26(2) .
Sn7 Ni1 Sn1 Sn8 115.61(2) .
Sn4 Ni1 Sn1 Sn8 56.65(2) .
Sn9 Ni1 Sn1 Sn8 -121.14(4) .
Sn5 Ni1 Sn1 Sn2 45.96(4) .
Sn3 Ni1 Sn1 Sn2 -94.02(2) .
Sn6 Ni1 Sn1 Sn2 -142.66(6) .
Sn7 Ni1 Sn1 Sn2 -169.12(3) .
Sn8 Ni1 Sn1 Sn2 75.26(2) .
Sn4 Ni1 Sn1 Sn2 131.91(3) .
Sn9 Ni1 Sn1 Sn2 -45.88(3) .
Sn5 Ni1 Sn1 Sn7 -144.92(5) .
Sn3 Ni1 Sn1 Sn7 75.11(2) .
Sn6 Ni1 Sn1 Sn7 26.46(4) .
Sn2 Ni1 Sn1 Sn7 169.12(3) .
Sn8 Ni1 Sn1 Sn7 -115.61(2) .
Sn4 Ni1 Sn1 Sn7 -58.97(2) .
Sn9 Ni1 Sn1 Sn7 123.24(4) .
Sn5 Ni1 Sn1 Sn3 139.98(5) .
Sn6 Ni1 Sn1 Sn3 -48.64(4) .
Sn2 Ni1 Sn1 Sn3 94.02(2) .
Sn7 Ni1 Sn1 Sn3 -75.11(2) .
Sn8 Ni1 Sn1 Sn3 169.28(3) .
Sn4 Ni1 Sn1 Sn3 -134.07(3) .
Sn9 Ni1 Sn1 Sn3 48.13(3) .
Sn5 Ni1 Sn1 K5 165.36(3) .
Sn3 Ni1 Sn1 K5 25.38(2) .
Sn6 Ni1 Sn1 K5 -23.26(6) .
Sn2 Ni1 Sn1 K5 119.40(2) .
Sn7 Ni1 Sn1 K5 -49.72(2) .
Sn8 Ni1 Sn1 K5 -165.34(2) .
Sn4 Ni1 Sn1 K5 -108.69(3) .
Sn9 Ni1 Sn1 K5 73.52(4) .
Sn5 Ni1 Sn2 Sn9 71.025(19) .
Sn3 Ni1 Sn2 Sn9 -67.47(2) .
Sn6 Ni1 Sn2 Sn9 5.78(4) .
Sn7 Ni1 Sn2 Sn9 -123.33(5) .
Sn1 Ni1 Sn2 Sn9 -139.58(2) .
Sn8 Ni1 Sn2 Sn9 145.72(2) .
Sn4 Ni1 Sn2 Sn9 119.22(4) .
Sn5 Ni1 Sn2 Sn8 -74.691(19) .
Sn3 Ni1 Sn2 Sn8 146.82(3) .
Sn6 Ni1 Sn2 Sn8 -139.94(5) .
Sn7 Ni1 Sn2 Sn8 90.95(5) .
Sn1 Ni1 Sn2 Sn8 74.705(19) .
Sn4 Ni1 Sn2 Sn8 -26.50(3) .
Sn9 Ni1 Sn2 Sn8 -145.72(2) .
Sn5 Ni1 Sn2 Sn1 -149.40(3) .
Sn3 Ni1 Sn2 Sn1 72.11(2) .
Sn6 Ni1 Sn2 Sn1 145.36(5) .
Sn7 Ni1 Sn2 Sn1 16.25(4) .
Sn8 Ni1 Sn2 Sn1 -74.705(19) .
Sn4 Ni1 Sn2 Sn1 -101.21(4) .
Sn9 Ni1 Sn2 Sn1 139.58(2) .
Sn3 Ni1 Sn2 Sn5 -138.49(3) .
Sn6 Ni1 Sn2 Sn5 -65.25(4) .
Sn7 Ni1 Sn2 Sn5 165.64(6) .
Sn1 Ni1 Sn2 Sn5 149.40(3) .
Sn8 Ni1 Sn2 Sn5 74.691(19) .
Sn4 Ni1 Sn2 Sn5 48.19(3) .
Sn9 Ni1 Sn2 Sn5 -71.025(19) .
Sn5 Ni1 Sn2 Sn3 138.49(3) .
Sn6 Ni1 Sn2 Sn3 73.25(4) .
Sn7 Ni1 Sn2 Sn3 -55.86(4) .
Sn1 Ni1 Sn2 Sn3 -72.11(2) .
Sn8 Ni1 Sn2 Sn3 -146.82(3) .
Sn4 Ni1 Sn2 Sn3 -173.32(5) .
Sn9 Ni1 Sn2 Sn3 67.47(2) .
Sn8 Sn1 Sn2 Ni1 66.82(2) .
Sn7 Sn1 Sn2 Ni1 -9.26(2) .
Sn3 Sn1 Sn2 Ni1 -56.94(2) .
K5 Sn1 Sn2 Ni1 -98.31(3) .
Ni1 Sn1 Sn2 Sn9 34.38(2) .
Sn8 Sn1 Sn2 Sn9 101.202(18) .
Sn7 Sn1 Sn2 Sn9 25.13(2) .
Sn3 Sn1 Sn2 Sn9 -22.558(17) .
K5 Sn1 Sn2 Sn9 -63.92(2) .
Ni1 Sn1 Sn2 Sn8 -66.82(2) .
Sn7 Sn1 Sn2 Sn8 -76.075(18) .
Sn3 Sn1 Sn2 Sn8 -123.760(16) .
K5 Sn1 Sn2 Sn8 -165.13(2) .
Ni1 Sn1 Sn2 Sn5 -23.72(2) .
Sn8 Sn1 Sn2 Sn5 43.099(14) .
Sn7 Sn1 Sn2 Sn5 -32.98(2) .
Sn3 Sn1 Sn2 Sn5 -80.661(16) .
K5 Sn1 Sn2 Sn5 -122.026(18) .
Ni1 Sn1 Sn2 Sn3 56.94(2) .
Sn8 Sn1 Sn2 Sn3 123.760(16) .
Sn7 Sn1 Sn2 Sn3 47.685(15) .
K5 Sn1 Sn2 Sn3 -41.366(16) .
Sn5 Ni1 Sn3 Sn9 -2.17(4) .
Sn6 Ni1 Sn3 Sn9 -71.230(19) .
Sn2 Ni1 Sn3 Sn9 67.65(2) .
Sn7 Ni1 Sn3 Sn9 -146.43(2) .
Sn1 Ni1 Sn3 Sn9 137.66(2) .
Sn8 Ni1 Sn3 Sn9 121.73(5) .
Sn4 Ni1 Sn3 Sn9 -119.22(5) .
Sn5 Ni1 Sn3 Sn7 144.26(5) .
Sn6 Ni1 Sn3 Sn7 75.20(2) .
Sn2 Ni1 Sn3 Sn7 -145.92(3) .
Sn1 Ni1 Sn3 Sn7 -75.91(2) .
Sn8 Ni1 Sn3 Sn7 -91.85(5) .
Sn4 Ni1 Sn3 Sn7 27.20(3) .
Sn9 Ni1 Sn3 Sn7 146.43(2) .
Sn5 Ni1 Sn3 Sn1 -139.83(5) .
Sn6 Ni1 Sn3 Sn1 151.11(3) .
Sn2 Ni1 Sn3 Sn1 -70.01(2) .
Sn7 Ni1 Sn3 Sn1 75.91(2) .
Sn8 Ni1 Sn3 Sn1 -15.93(4) .
Sn4 Ni1 Sn3 Sn1 103.11(4) .
Sn9 Ni1 Sn3 Sn1 -137.66(2) .
Sn5 Ni1 Sn3 Sn6 69.06(4) .
Sn2 Ni1 Sn3 Sn6 138.88(3) .
Sn7 Ni1 Sn3 Sn6 -75.20(2) .
Sn1 Ni1 Sn3 Sn6 -151.11(3) .
Sn8 Ni1 Sn3 Sn6 -167.04(6) .
Sn4 Ni1 Sn3 Sn6 -47.99(4) .
Sn9 Ni1 Sn3 Sn6 71.230(19) .
Sn5 Ni1 Sn3 Sn2 -69.82(4) .
Sn6 Ni1 Sn3 Sn2 -138.88(3) .
Sn7 Ni1 Sn3 Sn2 145.92(3) .
Sn1 Ni1 Sn3 Sn2 70.01(2) .
Sn8 Ni1 Sn3 Sn2 54.08(4) .
Sn4 Ni1 Sn3 Sn2 173.13(5) .
Sn9 Ni1 Sn3 Sn2 -67.65(2) .
Sn5 Ni1 Sn3 K5 -162.78(3) .
Sn6 Ni1 Sn3 K5 128.156(19) .
Sn2 Ni1 Sn3 K5 -92.96(2) .
Sn7 Ni1 Sn3 K5 52.96(2) .
Sn1 Ni1 Sn3 K5 -22.95(2) .
Sn8 Ni1 Sn3 K5 -38.89(5) .
Sn4 Ni1 Sn3 K5 80.16(4) .
Sn9 Ni1 Sn3 K5 -160.614(18) .
Sn8 Sn1 Sn3 Ni1 9.25(2) .
Sn2 Sn1 Sn3 Ni1 58.31(2) .
Sn7 Sn1 Sn3 Ni1 -66.38(2) .
K5 Sn1 Sn3 Ni1 -155.68(2) .
Ni1 Sn1 Sn3 Sn9 -35.79(2) .
Sn8 Sn1 Sn3 Sn9 -26.54(2) .
Sn2 Sn1 Sn3 Sn9 22.517(17) .
Sn7 Sn1 Sn3 Sn9 -102.172(18) .
K5 Sn1 Sn3 Sn9 168.531(16) .
Ni1 Sn1 Sn3 Sn7 66.38(2) .
Sn8 Sn1 Sn3 Sn7 75.629(18) .
Sn2 Sn1 Sn3 Sn7 124.688(17) .
K5 Sn1 Sn3 Sn7 -89.297(13) .
Ni1 Sn1 Sn3 Sn6 21.98(2) .
Sn8 Sn1 Sn3 Sn6 31.23(2) .
Sn2 Sn1 Sn3 Sn6 80.289(16) .
Sn7 Sn1 Sn3 Sn6 -44.400(14) .
K5 Sn1 Sn3 Sn6 -133.697(14) .
Ni1 Sn1 Sn3 Sn2 -58.31(2) .
Sn8 Sn1 Sn3 Sn2 -49.060(15) .
Sn7 Sn1 Sn3 Sn2 -124.688(17) .
K5 Sn1 Sn3 Sn2 146.015(15) .
Ni1 Sn1 Sn3 K5 155.68(2) .
Sn8 Sn1 Sn3 K5 164.925(19) .
Sn2 Sn1 Sn3 K5 -146.015(15) .
Sn7 Sn1 Sn3 K5 89.297(13) .
Sn9 Sn2 Sn3 Ni1 78.73(3) .
Sn8 Sn2 Sn3 Ni1 -27.01(2) .
Sn1 Sn2 Sn3 Ni1 -73.39(3) .
Sn5 Sn2 Sn3 Ni1 30.94(2) .
Ni1 Sn2 Sn3 Sn9 -78.73(3) .
Sn8 Sn2 Sn3 Sn9 -105.740(18) .
Sn1 Sn2 Sn3 Sn9 -152.12(2) .
Sn5 Sn2 Sn3 Sn9 -47.786(15) .
Ni1 Sn2 Sn3 Sn7 27.52(2) .
Sn9 Sn2 Sn3 Sn7 106.245(18) .
Sn8 Sn2 Sn3 Sn7 0.505(17) .
Sn1 Sn2 Sn3 Sn7 -45.873(16) .
Sn5 Sn2 Sn3 Sn7 58.459(16) .
Ni1 Sn2 Sn3 Sn1 73.39(3) .
Sn9 Sn2 Sn3 Sn1 152.12(2) .
Sn8 Sn2 Sn3 Sn1 46.379(16) .
Sn5 Sn2 Sn3 Sn1 104.332(17) .
Ni1 Sn2 Sn3 Sn6 -30.17(2) .
Sn9 Sn2 Sn3 Sn6 48.561(15) .
Sn8 Sn2 Sn3 Sn6 -57.179(15) .
Sn1 Sn2 Sn3 Sn6 -103.557(17) .
Sn5 Sn2 Sn3 Sn6 0.775(14) .
Ni1 Sn2 Sn3 K5 104.29(2) .
Sn9 Sn2 Sn3 K5 -176.980(18) .
Sn8 Sn2 Sn3 K5 77.280(15) .
Sn1 Sn2 Sn3 K5 30.901(14) .
Sn5 Sn2 Sn3 K5 135.233(13) .
Sn5 Ni1 Sn4 Sn8 76.668(19) .
Sn3 Ni1 Sn4 Sn8 -143.64(5) .
Sn6 Ni1 Sn4 Sn8 165.40(3) .
Sn2 Ni1 Sn4 Sn8 26.60(3) .
Sn7 Ni1 Sn4 Sn8 -116.34(2) .
Sn1 Ni1 Sn4 Sn8 -56.71(2) .
Sn9 Ni1 Sn4 Sn8 121.01(4) .
Sn5 Ni1 Sn4 Sn6 -88.74(2) .
Sn3 Ni1 Sn4 Sn6 50.96(4) .
Sn2 Ni1 Sn4 Sn6 -138.81(5) .
Sn7 Ni1 Sn4 Sn6 78.25(2) .
Sn1 Ni1 Sn4 Sn6 137.88(3) .
Sn8 Ni1 Sn4 Sn6 -165.40(3) .
Sn9 Ni1 Sn4 Sn6 -44.39(3) .
Sn5 Ni1 Sn4 Sn7 -166.99(3) .
Sn3 Ni1 Sn4 Sn7 -27.30(3) .
Sn6 Ni1 Sn4 Sn7 -78.25(2) .
Sn2 Ni1 Sn4 Sn7 142.94(5) .
Sn1 Ni1 Sn4 Sn7 59.63(2) .
Sn8 Ni1 Sn4 Sn7 116.34(2) .
Sn9 Ni1 Sn4 Sn7 -122.65(4) .
Sn3 Ni1 Sn4 Sn5 139.69(5) .
Sn6 Ni1 Sn4 Sn5 88.74(2) .
Sn2 Ni1 Sn4 Sn5 -50.07(4) .
Sn7 Ni1 Sn4 Sn5 166.99(3) .
Sn1 Ni1 Sn4 Sn5 -133.38(3) .
Sn8 Ni1 Sn4 Sn5 -76.668(19) .
Sn9 Ni1 Sn4 Sn5 44.34(3) .
Sn5 Ni1 Sn4 K4 -35.833(19) .
Sn3 Ni1 Sn4 K4 103.86(4) .
Sn6 Ni1 Sn4 K4 52.903(19) .
Sn2 Ni1 Sn4 K4 -85.90(4) .
Sn7 Ni1 Sn4 K4 131.155(17) .
Sn1 Ni1 Sn4 K4 -169.21(2) .
Sn8 Ni1 Sn4 K4 -112.501(17) .
Sn9 Ni1 Sn4 K4 8.51(4) .
Sn3 Ni1 Sn5 Sn9 2.17(4) .
Sn6 Ni1 Sn5 Sn9 70.294(19) .
Sn2 Ni1 Sn5 Sn9 -71.411(19) .
Sn7 Ni1 Sn5 Sn9 122.89(5) .
Sn1 Ni1 Sn5 Sn9 -115.21(5) .
Sn8 Ni1 Sn5 Sn9 -144.10(2) .
Sn4 Ni1 Sn5 Sn9 142.18(2) .
Sn3 Ni1 Sn5 Sn8 146.27(5) .
Sn6 Ni1 Sn5 Sn8 -145.61(3) .
Sn2 Ni1 Sn5 Sn8 72.688(19) .
Sn7 Ni1 Sn5 Sn8 -93.01(5) .
Sn1 Ni1 Sn5 Sn8 28.89(4) .
Sn4 Ni1 Sn5 Sn8 -73.724(19) .
Sn9 Ni1 Sn5 Sn8 144.10(2) .
Sn3 Ni1 Sn5 Sn4 -140.01(5) .
Sn6 Ni1 Sn5 Sn4 -71.88(2) .
Sn2 Ni1 Sn5 Sn4 146.41(2) .
Sn7 Ni1 Sn5 Sn4 -19.29(4) .
Sn1 Ni1 Sn5 Sn4 102.62(5) .
Sn8 Ni1 Sn5 Sn4 73.724(19) .
Sn9 Ni1 Sn5 Sn4 -142.18(2) .
Sn3 Ni1 Sn5 Sn2 73.58(4) .
Sn6 Ni1 Sn5 Sn2 141.70(3) .
Sn7 Ni1 Sn5 Sn2 -165.70(5) .
Sn1 Ni1 Sn5 Sn2 -43.80(4) .
Sn8 Ni1 Sn5 Sn2 -72.688(19) .
Sn4 Ni1 Sn5 Sn2 -146.41(2) .
Sn9 Ni1 Sn5 Sn2 71.411(19) .
Sn3 Ni1 Sn5 Sn6 -68.12(4) .
Sn2 Ni1 Sn5 Sn6 -141.70(3) .
Sn7 Ni1 Sn5 Sn6 52.60(4) .
Sn1 Ni1 Sn5 Sn6 174.50(6) .
Sn8 Ni1 Sn5 Sn6 145.61(3) .
Sn4 Ni1 Sn5 Sn6 71.88(2) .
Sn9 Ni1 Sn5 Sn6 -70.294(19) .
Sn3 Ni1 Sn5 K4 -102.86(4) .
Sn6 Ni1 Sn5 K4 -34.73(2) .
Sn2 Ni1 Sn5 K4 -176.439(16) .
Sn7 Ni1 Sn5 K4 17.86(5) .
Sn1 Ni1 Sn5 K4 139.76(4) .
Sn8 Ni1 Sn5 K4 110.872(18) .
Sn4 Ni1 Sn5 K4 37.148(19) .
Sn9 Ni1 Sn5 K4 -105.029(18) .
Sn8 Sn4 Sn5 Ni1 -66.70(2) .
Sn6 Sn4 Sn5 Ni1 60.23(2) .
Sn7 Sn4 Sn5 Ni1 11.04(2) .
K4 Sn4 Sn5 Ni1 142.02(2) .
Ni1 Sn4 Sn5 Sn9 -32.63(2) .
Sn8 Sn4 Sn5 Sn9 -99.332(17) .
Sn6 Sn4 Sn5 Sn9 27.602(16) .
Sn7 Sn4 Sn5 Sn9 -21.59(2) .
K4 Sn4 Sn5 Sn9 109.384(15) .
Ni1 Sn4 Sn5 Sn8 66.70(2) .
Sn6 Sn4 Sn5 Sn8 126.935(16) .
Sn7 Sn4 Sn5 Sn8 77.746(17) .
K4 Sn4 Sn5 Sn8 -151.283(14) .
Ni1 Sn4 Sn5 Sn2 25.97(2) .
Sn8 Sn4 Sn5 Sn2 -40.727(14) .
Sn6 Sn4 Sn5 Sn2 86.207(16) .
Sn7 Sn4 Sn5 Sn2 37.019(19) .
K4 Sn4 Sn5 Sn2 167.990(14) .
Ni1 Sn4 Sn5 Sn6 -60.23(2) .
Sn8 Sn4 Sn5 Sn6 -126.935(16) .
Sn7 Sn4 Sn5 Sn6 -49.188(15) .
K4 Sn4 Sn5 Sn6 81.782(11) .
Ni1 Sn4 Sn5 K4 -142.02(2) .
Sn8 Sn4 Sn5 K4 151.283(14) .
Sn6 Sn4 Sn5 K4 -81.782(11) .
Sn7 Sn4 Sn5 K4 -130.971(15) .
Sn9 Sn2 Sn5 Ni1 -73.50(2) .
Sn8 Sn2 Sn5 Ni1 69.31(2) .
Sn1 Sn2 Sn5 Ni1 25.26(2) .
Sn3 Sn2 Sn5 Ni1 -28.49(2) .
Ni1 Sn2 Sn5 Sn9 73.50(2) .
Sn8 Sn2 Sn5 Sn9 142.815(18) .
Sn1 Sn2 Sn5 Sn9 98.755(18) .
Sn3 Sn2 Sn5 Sn9 45.014(13) .
Ni1 Sn2 Sn5 Sn8 -69.31(2) .
Sn9 Sn2 Sn5 Sn8 -142.815(18) .
Sn1 Sn2 Sn5 Sn8 -44.060(15) .
Sn3 Sn2 Sn5 Sn8 -97.801(15) .
Ni1 Sn2 Sn5 Sn4 -27.38(2) .
Sn9 Sn2 Sn5 Sn4 -100.885(17) .
Sn8 Sn2 Sn5 Sn4 41.930(15) .
Sn1 Sn2 Sn5 Sn4 -2.129(19) .
Sn3 Sn2 Sn5 Sn4 -55.871(15) .
Ni1 Sn2 Sn5 Sn6 27.73(2) .
Sn9 Sn2 Sn5 Sn6 -45.770(14) .
Sn8 Sn2 Sn5 Sn6 97.045(15) .
Sn1 Sn2 Sn5 Sn6 52.985(17) .
Sn3 Sn2 Sn5 Sn6 -0.756(13) .
Ni1 Sn2 Sn5 K4 10.85(5) .
Sn9 Sn2 Sn5 K4 -62.65(5) .
Sn8 Sn2 Sn5 K4 80.17(5) .
Sn1 Sn2 Sn5 K4 36.11(5) .
Sn3 Sn2 Sn5 K4 -17.64(5) .
Sn5 Ni1 Sn6 Sn9 -69.223(19) .
Sn3 Ni1 Sn6 Sn9 70.26(2) .
Sn2 Ni1 Sn6 Sn9 -5.75(4) .
Sn7 Ni1 Sn6 Sn9 143.00(3) .
Sn1 Ni1 Sn6 Sn9 116.78(5) .
Sn8 Ni1 Sn6 Sn9 -121.94(5) .
Sn4 Ni1 Sn6 Sn9 -142.44(2) .
Sn5 Ni1 Sn6 Sn4 73.22(2) .
Sn3 Ni1 Sn6 Sn4 -147.30(3) .
Sn2 Ni1 Sn6 Sn4 136.69(5) .
Sn7 Ni1 Sn6 Sn4 -74.563(19) .
Sn1 Ni1 Sn6 Sn4 -100.78(5) .
Sn8 Ni1 Sn6 Sn4 20.50(4) .
Sn9 Ni1 Sn6 Sn4 142.44(2) .
Sn5 Ni1 Sn6 Sn7 147.78(3) .
Sn3 Ni1 Sn6 Sn7 -72.74(2) .
Sn2 Ni1 Sn6 Sn7 -148.75(5) .
Sn1 Ni1 Sn6 Sn7 -26.22(4) .
Sn8 Ni1 Sn6 Sn7 95.06(5) .
Sn4 Ni1 Sn6 Sn7 74.563(19) .
Sn9 Ni1 Sn6 Sn7 -143.00(3) .
Sn5 Ni1 Sn6 Sn3 -139.48(3) .
Sn2 Ni1 Sn6 Sn3 -76.01(4) .
Sn7 Ni1 Sn6 Sn3 72.74(2) .
Sn1 Ni1 Sn6 Sn3 46.52(4) .
Sn8 Ni1 Sn6 Sn3 167.80(5) .
Sn4 Ni1 Sn6 Sn3 147.30(3) .
Sn9 Ni1 Sn6 Sn3 -70.26(2) .
Sn3 Ni1 Sn6 Sn5 139.48(3) .
Sn2 Ni1 Sn6 Sn5 63.47(4) .
Sn7 Ni1 Sn6 Sn5 -147.78(3) .
Sn1 Ni1 Sn6 Sn5 -174.00(6) .
Sn8 Ni1 Sn6 Sn5 -52.72(4) .
Sn4 Ni1 Sn6 Sn5 -73.22(2) .
Sn9 Ni1 Sn6 Sn5 69.223(19) .
Sn5 Ni1 Sn6 K4 28.92(2) .
Sn3 Ni1 Sn6 K4 168.403(17) .
Sn2 Ni1 Sn6 K4 92.39(4) .
Sn7 Ni1 Sn6 K4 -118.858(17) .
Sn1 Ni1 Sn6 K4 -145.07(4) .
Sn8 Ni1 Sn6 K4 -23.80(5) .
Sn4 Ni1 Sn6 K4 -44.295(16) .
Sn9 Ni1 Sn6 K4 98.145(17) .
Sn8 Sn4 Sn6 Ni1 -12.54(2) .
Sn7 Sn4 Sn6 Ni1 65.12(2) .
Sn5 Sn4 Sn6 Ni1 -59.37(2) .
K4 Sn4 Sn6 Ni1 -127.94(2) .
Ni1 Sn4 Sn6 Sn9 32.17(2) .
Sn8 Sn4 Sn6 Sn9 19.63(2) .
Sn7 Sn4 Sn6 Sn9 97.290(18) .
Sn5 Sn4 Sn6 Sn9 -27.197(16) .
K4 Sn4 Sn6 Sn9 -95.769(15) .
Ni1 Sn4 Sn6 Sn7 -65.12(2) .
Sn8 Sn4 Sn6 Sn7 -77.656(17) .
Sn5 Sn4 Sn6 Sn7 -124.487(16) .
K4 Sn4 Sn6 Sn7 166.941(14) .
Ni1 Sn4 Sn6 Sn3 -24.72(2) .
Sn8 Sn4 Sn6 Sn3 -37.256(19) .
Sn7 Sn4 Sn6 Sn3 40.400(15) .
Sn5 Sn4 Sn6 Sn3 -84.087(15) .
K4 Sn4 Sn6 Sn3 -152.659(13) .
Ni1 Sn4 Sn6 Sn5 59.37(2) .
Sn8 Sn4 Sn6 Sn5 46.831(15) .
Sn7 Sn4 Sn6 Sn5 124.487(16) .
K4 Sn4 Sn6 Sn5 -68.572(10) .
Ni1 Sn4 Sn6 K4 127.94(2) .
Sn8 Sn4 Sn6 K4 115.403(15) .
Sn7 Sn4 Sn6 K4 -166.941(14) .
Sn5 Sn4 Sn6 K4 68.572(10) .
Sn9 Sn3 Sn6 Ni1 74.33(2) .
Sn7 Sn3 Sn6 Ni1 -69.24(2) .
Sn1 Sn3 Sn6 Ni1 -23.49(2) .
Sn2 Sn3 Sn6 Ni1 28.36(2) .
K5 Sn3 Sn6 Ni1 -83.34(3) .
Ni1 Sn3 Sn6 Sn9 -74.33(2) .
Sn7 Sn3 Sn6 Sn9 -143.574(18) .
Sn1 Sn3 Sn6 Sn9 -97.819(18) .
Sn2 Sn3 Sn6 Sn9 -45.968(13) .
K5 Sn3 Sn6 Sn9 -157.67(2) .
Ni1 Sn3 Sn6 Sn4 26.84(2) .
Sn9 Sn3 Sn6 Sn4 101.172(17) .
Sn7 Sn3 Sn6 Sn4 -42.401(15) .
Sn1 Sn3 Sn6 Sn4 3.353(19) .
Sn2 Sn3 Sn6 Sn4 55.205(15) .
K5 Sn3 Sn6 Sn4 -56.50(2) .
Ni1 Sn3 Sn6 Sn7 69.24(2) .
Sn9 Sn3 Sn6 Sn7 143.574(18) .
Sn1 Sn3 Sn6 Sn7 45.755(15) .
Sn2 Sn3 Sn6 Sn7 97.606(15) .
K5 Sn3 Sn6 Sn7 -14.094(17) .
Ni1 Sn3 Sn6 Sn5 -29.10(2) .
Sn9 Sn3 Sn6 Sn5 45.231(13) .
Sn7 Sn3 Sn6 Sn5 -98.343(15) .
Sn1 Sn3 Sn6 Sn5 -52.588(16) .
Sn2 Sn3 Sn6 Sn5 -0.736(13) .
K5 Sn3 Sn6 Sn5 -112.436(18) .
Ni1 Sn3 Sn6 K4 -21.77(3) .
Sn9 Sn3 Sn6 K4 52.57(3) .
Sn7 Sn3 Sn6 K4 -91.01(3) .
Sn1 Sn3 Sn6 K4 -45.25(3) .
Sn2 Sn3 Sn6 K4 6.60(3) .
K5 Sn3 Sn6 K4 -105.10(3) .
Sn9 Sn5 Sn6 Ni1 -75.75(2) .
Sn8 Sn5 Sn6 Ni1 27.79(2) .
Sn4 Sn5 Sn6 Ni1 71.39(2) .
Sn2 Sn5 Sn6 Ni1 -28.93(2) .
K4 Sn5 Sn6 Ni1 145.62(2) .
Ni1 Sn5 Sn6 Sn9 75.75(2) .
Sn8 Sn5 Sn6 Sn9 103.547(17) .
Sn4 Sn5 Sn6 Sn9 147.147(18) .
Sn2 Sn5 Sn6 Sn9 46.824(14) .
K4 Sn5 Sn6 Sn9 -138.624(14) .
Ni1 Sn5 Sn6 Sn4 -71.39(2) .
Sn9 Sn5 Sn6 Sn4 -147.147(18) .
Sn8 Sn5 Sn6 Sn4 -43.600(14) .
Sn2 Sn5 Sn6 Sn4 -100.323(15) .
K4 Sn5 Sn6 Sn4 74.229(12) .
Ni1 Sn5 Sn6 Sn7 -25.79(2) .
Sn9 Sn5 Sn6 Sn7 -101.540(18) .
Sn8 Sn5 Sn6 Sn7 2.008(17) .
Sn4 Sn5 Sn6 Sn7 45.607(14) .
Sn2 Sn5 Sn6 Sn7 -54.716(17) .
K4 Sn5 Sn6 Sn7 119.837(14) .
Ni1 Sn5 Sn6 Sn3 29.74(2) .
Sn9 Sn5 Sn6 Sn3 -46.011(14) .
Sn8 Sn5 Sn6 Sn3 57.537(16) .
Sn4 Sn5 Sn6 Sn3 101.137(15) .
Sn2 Sn5 Sn6 Sn3 0.813(14) .
K4 Sn5 Sn6 Sn3 175.366(13) .
Ni1 Sn5 Sn6 K4 -145.62(2) .
Sn9 Sn5 Sn6 K4 138.624(14) .
Sn8 Sn5 Sn6 K4 -117.829(14) .
Sn4 Sn5 Sn6 K4 -74.229(12) .
Sn2 Sn5 Sn6 K4 -174.553(13) .
Sn5 Ni1 Sn7 Sn3 -141.07(5) .
Sn6 Ni1 Sn7 Sn3 -85.54(2) .
Sn2 Ni1 Sn7 Sn3 61.12(4) .
Sn1 Ni1 Sn7 Sn3 77.25(2) .
Sn8 Ni1 Sn7 Sn3 138.71(3) .
Sn4 Ni1 Sn7 Sn3 -160.55(3) .
Sn9 Ni1 Sn7 Sn3 -40.37(3) .
Sn5 Ni1 Sn7 Sn4 19.48(4) .
Sn3 Ni1 Sn7 Sn4 160.55(3) .
Sn6 Ni1 Sn7 Sn4 75.01(2) .
Sn2 Ni1 Sn7 Sn4 -138.33(5) .
Sn1 Ni1 Sn7 Sn4 -122.20(2) .
Sn8 Ni1 Sn7 Sn4 -60.74(2) .
Sn9 Ni1 Sn7 Sn4 120.17(4) .
Sn5 Ni1 Sn7 Sn1 141.67(5) .
Sn3 Ni1 Sn7 Sn1 -77.25(2) .
Sn6 Ni1 Sn7 Sn1 -162.79(3) .
Sn2 Ni1 Sn7 Sn1 -16.13(4) .
Sn8 Ni1 Sn7 Sn1 61.46(2) .
Sn4 Ni1 Sn7 Sn1 122.20(2) .
Sn9 Ni1 Sn7 Sn1 -117.63(4) .
Sn5 Ni1 Sn7 Sn6 -55.53(4) .
Sn3 Ni1 Sn7 Sn6 85.54(2) .
Sn2 Ni1 Sn7 Sn6 146.66(5) .
Sn1 Ni1 Sn7 Sn6 162.79(3) .
Sn8 Ni1 Sn7 Sn6 -135.75(3) .
Sn4 Ni1 Sn7 Sn6 -75.01(2) .
Sn9 Ni1 Sn7 Sn6 45.17(3) .
Sn5 Ni1 Sn7 K5 177.11(4) .
Sn3 Ni1 Sn7 K5 -41.822(17) .
Sn6 Ni1 Sn7 K5 -127.363(18) .
Sn2 Ni1 Sn7 K5 19.30(5) .
Sn1 Ni1 Sn7 K5 35.431(17) .
Sn8 Ni1 Sn7 K5 96.89(2) .
Sn4 Ni1 Sn7 K5 157.629(16) .
Sn9 Ni1 Sn7 K5 -82.20(3) .
Sn9 Sn3 Sn7 Ni1 29.32(2) .
Sn1 Sn3 Sn7 Ni1 -65.18(2) .
Sn6 Sn3 Sn7 Ni1 60.46(2) .
Sn2 Sn3 Sn7 Ni1 -23.98(2) .
K5 Sn3 Sn7 Ni1 -130.18(2) .
Ni1 Sn3 Sn7 Sn4 -16.59(2) .
Sn9 Sn3 Sn7 Sn4 12.74(2) .
Sn1 Sn3 Sn7 Sn4 -81.770(17) .
Sn6 Sn3 Sn7 Sn4 43.872(15) .
Sn2 Sn3 Sn7 Sn4 -40.566(18) .
K5 Sn3 Sn7 Sn4 -146.762(15) .
Ni1 Sn3 Sn7 Sn1 65.18(2) .
Sn9 Sn3 Sn7 Sn1 94.505(18) .
Sn6 Sn3 Sn7 Sn1 125.642(16) .
Sn2 Sn3 Sn7 Sn1 41.204(14) .
K5 Sn3 Sn7 Sn1 -64.992(11) .
Ni1 Sn3 Sn7 Sn6 -60.46(2) .
Sn9 Sn3 Sn7 Sn6 -31.136(16) .
Sn1 Sn3 Sn7 Sn6 -125.642(16) .
Sn2 Sn3 Sn7 Sn6 -84.437(14) .
K5 Sn3 Sn7 Sn6 169.366(13) .
Ni1 Sn3 Sn7 K5 130.18(2) .
Sn9 Sn3 Sn7 K5 159.498(17) .
Sn1 Sn3 Sn7 K5 64.992(11) .
Sn6 Sn3 Sn7 K5 -169.366(13) .
Sn2 Sn3 Sn7 K5 106.196(12) .
Sn8 Sn4 Sn7 Ni1 47.37(2) .
Sn6 Sn4 Sn7 Ni1 -63.99(2) .
Sn5 Sn4 Sn7 Ni1 -10.84(2) .
K4 Sn4 Sn7 Ni1 -81.45(3) .
Ni1 Sn4 Sn7 Sn3 16.35(2) .
Sn8 Sn4 Sn7 Sn3 63.725(18) .
Sn6 Sn4 Sn7 Sn3 -47.637(16) .
Sn5 Sn4 Sn7 Sn3 5.51(2) .
K4 Sn4 Sn7 Sn3 -65.10(2) .
Ni1 Sn4 Sn7 Sn1 -43.44(2) .
Sn8 Sn4 Sn7 Sn1 3.932(15) .
Sn6 Sn4 Sn7 Sn1 -107.430(16) .
Sn5 Sn4 Sn7 Sn1 -54.285(18) .
K4 Sn4 Sn7 Sn1 -124.895(19) .
Ni1 Sn4 Sn7 Sn6 63.99(2) .
Sn8 Sn4 Sn7 Sn6 111.362(16) .
Sn5 Sn4 Sn7 Sn6 53.145(16) .
K4 Sn4 Sn7 Sn6 -17.465(18) .
Ni1 Sn4 Sn7 K5 -43.44(3) .
Sn8 Sn4 Sn7 K5 3.94(3) .
Sn6 Sn4 Sn7 K5 -107.43(3) .
Sn5 Sn4 Sn7 K5 -54.28(3) .
K4 Sn4 Sn7 K5 -124.89(2) .
Sn8 Sn1 Sn7 Ni1 -47.92(2) .
Sn2 Sn1 Sn7 Ni1 9.27(2) .
Sn3 Sn1 Sn7 Ni1 64.68(2) .
K5 Sn1 Sn7 Ni1 136.02(2) .
Ni1 Sn1 Sn7 Sn3 -64.68(2) .
Sn8 Sn1 Sn7 Sn3 -112.599(16) .
Sn2 Sn1 Sn7 Sn3 -55.407(17) .
K5 Sn1 Sn7 Sn3 71.338(12) .
Ni1 Sn1 Sn7 Sn4 43.98(2) .
Sn8 Sn1 Sn7 Sn4 -3.939(15) .
Sn2 Sn1 Sn7 Sn4 53.253(19) .
Sn3 Sn1 Sn7 Sn4 108.660(16) .
K5 Sn1 Sn7 Sn4 179.997(13) .
Ni1 Sn1 Sn7 Sn6 -14.19(2) .
Sn8 Sn1 Sn7 Sn6 -62.106(18) .
Sn2 Sn1 Sn7 Sn6 -4.91(2) .
Sn3 Sn1 Sn7 Sn6 50.493(16) .
K5 Sn1 Sn7 Sn6 121.831(15) .
Ni1 Sn1 Sn7 K5 -136.02(2) .
Sn8 Sn1 Sn7 K5 176.063(16) .
Sn2 Sn1 Sn7 K5 -126.745(19) .
Sn3 Sn1 Sn7 K5 -71.338(12) .
Sn9 Sn6 Sn7 Ni1 -31.56(2) .
Sn4 Sn6 Sn7 Ni1 67.49(2) .
Sn3 Sn6 Sn7 Ni1 -61.87(2) .
Sn5 Sn6 Sn7 Ni1 23.71(2) .
K4 Sn6 Sn7 Ni1 80.51(2) .
Ni1 Sn6 Sn7 Sn3 61.87(2) .
Sn9 Sn6 Sn7 Sn3 30.315(16) .
Sn4 Sn6 Sn7 Sn3 129.360(17) .
Sn5 Sn6 Sn7 Sn3 85.587(15) .
K4 Sn6 Sn7 Sn3 142.381(16) .
Ni1 Sn6 Sn7 Sn4 -67.49(2) .
Sn9 Sn6 Sn7 Sn4 -99.045(17) .
Sn3 Sn6 Sn7 Sn4 -129.360(17) .
Sn5 Sn6 Sn7 Sn4 -43.773(14) .
K4 Sn6 Sn7 Sn4 13.021(14) .
Ni1 Sn6 Sn7 Sn1 14.44(2) .
Sn9 Sn6 Sn7 Sn1 -17.11(2) .
Sn4 Sn6 Sn7 Sn1 81.932(17) .
Sn3 Sn6 Sn7 Sn1 -47.428(15) .
Sn5 Sn6 Sn7 Sn1 38.159(19) .
K4 Sn6 Sn7 Sn1 94.953(18) .
Ni1 Sn6 Sn7 K5 73.05(2) .
Sn9 Sn6 Sn7 K5 41.49(2) .
Sn4 Sn6 Sn7 K5 140.535(19) .
Sn3 Sn6 Sn7 K5 11.176(14) .
Sn5 Sn6 Sn7 K5 96.762(17) .
K4 Sn6 Sn7 K5 153.557(11) .
Sn5 Ni1 Sn8 Sn2 83.42(2) .
Sn3 Ni1 Sn8 Sn2 -59.45(4) .
Sn6 Ni1 Sn8 Sn2 139.70(5) .
Sn7 Ni1 Sn8 Sn2 -138.36(3) .
Sn1 Ni1 Sn8 Sn2 -75.66(2) .
Sn4 Ni1 Sn8 Sn2 160.36(3) .
Sn9 Ni1 Sn8 Sn2 40.74(3) .
Sn5 Ni1 Sn8 Sn1 159.09(3) .
Sn3 Ni1 Sn8 Sn1 16.21(4) .
Sn6 Ni1 Sn8 Sn1 -144.63(5) .
Sn2 Ni1 Sn8 Sn1 75.66(2) .
Sn7 Ni1 Sn8 Sn1 -62.69(2) .
Sn4 Ni1 Sn8 Sn1 -123.97(2) .
Sn9 Ni1 Sn8 Sn1 116.41(4) .
Sn5 Ni1 Sn8 Sn4 -76.940(19) .
Sn3 Ni1 Sn8 Sn4 140.19(5) .
Sn6 Ni1 Sn8 Sn4 -20.66(4) .
Sn2 Ni1 Sn8 Sn4 -160.36(3) .
Sn7 Ni1 Sn8 Sn4 61.28(2) .
Sn1 Ni1 Sn8 Sn4 123.97(2) .
Sn9 Ni1 Sn8 Sn4 -119.62(4) .
Sn3 Ni1 Sn8 Sn5 -142.87(6) .
Sn6 Ni1 Sn8 Sn5 56.28(4) .
Sn2 Ni1 Sn8 Sn5 -83.42(2) .
Sn7 Ni1 Sn8 Sn5 138.22(3) .
Sn1 Ni1 Sn8 Sn5 -159.09(3) .
Sn4 Ni1 Sn8 Sn5 76.940(19) .
Sn9 Ni1 Sn8 Sn5 -42.68(3) .
Sn9 Sn2 Sn8 Ni1 -29.81(2) .
Sn1 Sn2 Sn8 Ni1 66.41(2) .
Sn5 Sn2 Sn8 Ni1 -61.56(2) .
Sn3 Sn2 Sn8 Ni1 23.33(2) .
Ni1 Sn2 Sn8 Sn1 -66.41(2) .
Sn9 Sn2 Sn8 Sn1 -96.223(19) .
Sn5 Sn2 Sn8 Sn1 -127.968(17) .
Sn3 Sn2 Sn8 Sn1 -43.079(14) .
Ni1 Sn2 Sn8 Sn4 16.85(2) .
Sn9 Sn2 Sn8 Sn4 -12.96(2) .
Sn1 Sn2 Sn8 Sn4 83.260(18) .
Sn5 Sn2 Sn8 Sn4 -44.708(15) .
Sn3 Sn2 Sn8 Sn4 40.181(18) .
Ni1 Sn2 Sn8 Sn5 61.56(2) .
Sn9 Sn2 Sn8 Sn5 31.745(16) .
Sn1 Sn2 Sn8 Sn5 127.968(17) .
Sn3 Sn2 Sn8 Sn5 84.889(14) .
Sn2 Sn1 Sn8 Ni1 -65.30(2) .
Sn7 Sn1 Sn8 Ni1 47.09(2) .
Sn3 Sn1 Sn8 Ni1 -9.00(2) .
K5 Sn1 Sn8 Ni1 62.40(6) .
Ni1 Sn1 Sn8 Sn2 65.30(2) .
Sn7 Sn1 Sn8 Sn2 112.388(16) .
Sn3 Sn1 Sn8 Sn2 56.301(17) .
K5 Sn1 Sn8 Sn2 127.70(7) .
Ni1 Sn1 Sn8 Sn4 -43.11(2) .
Sn2 Sn1 Sn8 Sn4 -108.411(16) .
Sn7 Sn1 Sn8 Sn4 3.977(15) .
Sn3 Sn1 Sn8 Sn4 -52.110(19) .
K5 Sn1 Sn8 Sn4 19.29(7) .
Ni1 Sn1 Sn8 Sn5 17.32(2) .
Sn2 Sn1 Sn8 Sn5 -47.977(16) .
Sn7 Sn1 Sn8 Sn5 64.410(18) .
Sn3 Sn1 Sn8 Sn5 8.32(2) .
K5 Sn1 Sn8 Sn5 79.72(7) .
Sn6 Sn4 Sn8 Ni1 12.33(2) .
Sn7 Sn4 Sn8 Ni1 -46.94(2) .
Sn5 Sn4 Sn8 Ni1 63.59(2) .
K4 Sn4 Sn8 Ni1 93.19(2) .
Ni1 Sn4 Sn8 Sn2 -16.64(2) .
Sn6 Sn4 Sn8 Sn2 -4.31(2) .
Sn7 Sn4 Sn8 Sn2 -63.585(18) .
Sn5 Sn4 Sn8 Sn2 46.948(16) .
K4 Sn4 Sn8 Sn2 76.547(19) .
Ni1 Sn4 Sn8 Sn1 42.92(2) .
Sn6 Sn4 Sn8 Sn1 55.252(19) .
Sn7 Sn4 Sn8 Sn1 -4.020(16) .
Sn5 Sn4 Sn8 Sn1 106.513(16) .
K4 Sn4 Sn8 Sn1 136.112(15) .
Ni1 Sn4 Sn8 Sn5 -63.59(2) .
Sn6 Sn4 Sn8 Sn5 -51.260(16) .
Sn7 Sn4 Sn8 Sn5 -110.533(16) .
K4 Sn4 Sn8 Sn5 29.599(14) .
Sn9 Sn5 Sn8 Ni1 31.17(2) .
Sn4 Sn5 Sn8 Ni1 -66.73(2) .
Sn2 Sn5 Sn8 Ni1 63.00(2) .
Sn6 Sn5 Sn8 Ni1 -25.29(2) .
K4 Sn5 Sn8 Ni1 -96.79(2) .
Ni1 Sn5 Sn8 Sn2 -63.00(2) .
Sn9 Sn5 Sn8 Sn2 -31.827(16) .
Sn4 Sn5 Sn8 Sn2 -129.724(17) .
Sn6 Sn5 Sn8 Sn2 -88.285(16) .
K4 Sn5 Sn8 Sn2 -159.791(17) .
Ni1 Sn5 Sn8 Sn1 -17.72(2) .
Sn9 Sn5 Sn8 Sn1 13.45(2) .
Sn4 Sn5 Sn8 Sn1 -84.445(18) .
Sn2 Sn5 Sn8 Sn1 45.279(16) .
Sn6 Sn5 Sn8 Sn1 -43.006(19) .
K4 Sn5 Sn8 Sn1 -114.512(17) .
Ni1 Sn5 Sn8 Sn4 66.73(2) .
Sn9 Sn5 Sn8 Sn4 97.897(17) .
Sn2 Sn5 Sn8 Sn4 129.724(17) .
Sn6 Sn5 Sn8 Sn4 41.439(14) .
K4 Sn5 Sn8 Sn4 -30.067(14) .
Sn3 Ni1 Sn9 Sn5 -178.39(3) .
Sn6 Ni1 Sn9 Sn5 -90.65(2) .
Sn2 Ni1 Sn9 Sn5 85.16(2) .
Sn7 Ni1 Sn9 Sn5 -137.19(4) .
Sn1 Ni1 Sn9 Sn5 131.77(4) .
Sn8 Ni1 Sn9 Sn5 43.91(3) .
Sn4 Ni1 Sn9 Sn5 -45.71(3) .
Sn5 Ni1 Sn9 Sn3 178.39(3) .
Sn6 Ni1 Sn9 Sn3 87.73(2) .
Sn2 Ni1 Sn9 Sn3 -96.45(2) .
Sn7 Ni1 Sn9 Sn3 41.20(3) .
Sn1 Ni1 Sn9 Sn3 -49.84(3) .
Sn8 Ni1 Sn9 Sn3 -137.70(4) .
Sn4 Ni1 Sn9 Sn3 132.68(4) .
Sn5 Ni1 Sn9 Sn2 -85.16(2) .
Sn3 Ni1 Sn9 Sn2 96.45(2) .
Sn6 Ni1 Sn9 Sn2 -175.82(3) .
Sn7 Ni1 Sn9 Sn2 137.65(4) .
Sn1 Ni1 Sn9 Sn2 46.61(3) .
Sn8 Ni1 Sn9 Sn2 -41.25(3) .
Sn4 Ni1 Sn9 Sn2 -130.87(4) .
Sn5 Ni1 Sn9 Sn6 90.65(2) .
Sn3 Ni1 Sn9 Sn6 -87.73(2) .
Sn2 Ni1 Sn9 Sn6 175.82(3) .
Sn7 Ni1 Sn9 Sn6 -46.53(3) .
Sn1 Ni1 Sn9 Sn6 -137.58(4) .
Sn8 Ni1 Sn9 Sn6 134.56(4) .
Sn4 Ni1 Sn9 Sn6 44.94(3) .
Sn8 Sn5 Sn9 Ni1 -29.85(2) .
Sn4 Sn5 Sn9 Ni1 31.24(2) .
Sn2 Sn5 Sn9 Ni1 -61.42(2) .
Sn6 Sn5 Sn9 Ni1 58.64(2) .
K4 Sn5 Sn9 Ni1 101.27(2) .
Ni1 Sn5 Sn9 Sn3 -1.36(2) .
Sn8 Sn5 Sn9 Sn3 -31.21(2) .
Sn4 Sn5 Sn9 Sn3 29.88(2) .
Sn2 Sn5 Sn9 Sn3 -62.776(17) .
Sn6 Sn5 Sn9 Sn3 57.279(16) .
K4 Sn5 Sn9 Sn3 99.914(17) .
Ni1 Sn5 Sn9 Sn2 61.42(2) .
Sn8 Sn5 Sn9 Sn2 31.569(15) .
Sn4 Sn5 Sn9 Sn2 92.660(17) .
Sn6 Sn5 Sn9 Sn2 120.055(16) .
K4 Sn5 Sn9 Sn2 162.689(16) .
Ni1 Sn5 Sn9 Sn6 -58.64(2) .
Sn8 Sn5 Sn9 Sn6 -88.486(16) .
Sn4 Sn5 Sn9 Sn6 -27.394(15) .
Sn2 Sn5 Sn9 Sn6 -120.055(16) .
K4 Sn5 Sn9 Sn6 42.635(14) .
Sn7 Sn3 Sn9 Ni1 -28.23(2) .
Sn1 Sn3 Sn9 Ni1 34.02(2) .
Sn6 Sn3 Sn9 Ni1 -59.89(2) .
Sn2 Sn3 Sn9 Ni1 56.41(2) .
K5 Sn3 Sn9 Ni1 64.93(5) .
Ni1 Sn3 Sn9 Sn5 1.36(2) .
Sn7 Sn3 Sn9 Sn5 -26.87(2) .
Sn1 Sn3 Sn9 Sn5 35.37(2) .
Sn6 Sn3 Sn9 Sn5 -58.538(16) .
Sn2 Sn3 Sn9 Sn5 57.768(15) .
K5 Sn3 Sn9 Sn5 66.29(5) .
Ni1 Sn3 Sn9 Sn2 -56.41(2) .
Sn7 Sn3 Sn9 Sn2 -84.637(18) .
Sn1 Sn3 Sn9 Sn2 -22.393(17) .
Sn6 Sn3 Sn9 Sn2 -116.306(16) .
K5 Sn3 Sn9 Sn2 8.52(5) .
Ni1 Sn3 Sn9 Sn6 59.89(2) .
Sn7 Sn3 Sn9 Sn6 31.669(16) .
Sn1 Sn3 Sn9 Sn6 93.913(17) .
Sn2 Sn3 Sn9 Sn6 116.306(16) .
K5 Sn3 Sn9 Sn6 124.83(5) .
Sn8 Sn2 Sn9 Ni1 28.95(2) .
Sn1 Sn2 Sn9 Ni1 -33.24(2) .
Sn5 Sn2 Sn9 Ni1 61.32(2) .
Sn3 Sn2 Sn9 Ni1 -56.35(2) .
Ni1 Sn2 Sn9 Sn5 -61.32(2) .
Sn8 Sn2 Sn9 Sn5 -32.372(16) .
Sn1 Sn2 Sn9 Sn5 -94.555(18) .
Sn3 Sn2 Sn9 Sn5 -117.668(16) .
Ni1 Sn2 Sn9 Sn3 56.35(2) .
Sn8 Sn2 Sn9 Sn3 85.296(18) .
Sn1 Sn2 Sn9 Sn3 23.113(17) .
Sn5 Sn2 Sn9 Sn3 117.668(16) .
Ni1 Sn2 Sn9 Sn6 -3.49(2) .
Sn8 Sn2 Sn9 Sn6 25.45(2) .
Sn1 Sn2 Sn9 Sn6 -36.73(2) .
Sn5 Sn2 Sn9 Sn6 57.826(16) .
Sn3 Sn2 Sn9 Sn6 -59.842(16) .
Sn4 Sn6 Sn9 Ni1 -31.27(2) .
Sn7 Sn6 Sn9 Ni1 30.07(2) .
Sn3 Sn6 Sn9 Ni1 60.40(2) .
Sn5 Sn6 Sn9 Ni1 -59.10(2) .
K4 Sn6 Sn9 Ni1 -93.89(2) .
Ni1 Sn6 Sn9 Sn5 59.10(2) .
Sn4 Sn6 Sn9 Sn5 27.820(16) .
Sn7 Sn6 Sn9 Sn5 89.170(16) .
Sn3 Sn6 Sn9 Sn5 119.495(15) .
K4 Sn6 Sn9 Sn5 -34.793(12) .
Ni1 Sn6 Sn9 Sn3 -60.40(2) .
Sn4 Sn6 Sn9 Sn3 -91.675(17) .
Sn7 Sn6 Sn9 Sn3 -30.326(15) .
Sn5 Sn6 Sn9 Sn3 -119.495(15) .
K4 Sn6 Sn9 Sn3 -154.288(13) .
Ni1 Sn6 Sn9 Sn2 3.51(2) .
Sn4 Sn6 Sn9 Sn2 -27.76(2) .
Sn7 Sn6 Sn9 Sn2 33.59(2) .
Sn3 Sn6 Sn9 Sn2 63.914(17) .
Sn5 Sn6 Sn9 Sn2 -55.582(16) .
K4 Sn6 Sn9 Sn2 -90.375(17) .
O6 K1 N1 C13 -34.6(4) .
O2 K1 N1 C13 -154.0(3) .
O5 K1 N1 C13 -20.4(3) .
O3 K1 N1 C13 102.5(3) .
O1 K1 N1 C13 -138.4(4) .
O4 K1 N1 C13 88.2(3) .
N2 K1 N1 C13 86(10) .
O6 K1 N1 C7 -153.4(3) .
O2 K1 N1 C7 87.1(3) .
O5 K1 N1 C7 -139.2(4) .
O3 K1 N1 C7 -16.3(3) .
O1 K1 N1 C7 102.7(4) .
O4 K1 N1 C7 -30.7(4) .
N2 K1 N1 C7 -33(10) .
O6 K1 N1 C1 85.3(3) .
O2 K1 N1 C1 -34.1(4) .
O5 K1 N1 C1 99.6(3) .
O3 K1 N1 C1 -137.6(4) .
O1 K1 N1 C1 -18.5(3) .
O4 K1 N1 C1 -151.9(3) .
N2 K1 N1 C1 -154(9) .
O6 K1 N2 C6 -133.8(4) .
O2 K1 N2 C6 -15.2(3) .
O5 K1 N2 C6 -148.9(3) .
O3 K1 N2 C6 88.8(4) .
O1 K1 N2 C6 -30.0(4) .
O4 K1 N2 C6 103.0(4) .
N1 K1 N2 C6 105(10) .
O6 K1 N2 C12 106.4(4) .
O2 K1 N2 C12 -135.0(4) .
O5 K1 N2 C12 91.4(4) .
O3 K1 N2 C12 -31.0(4) .
O1 K1 N2 C12 -149.8(3) .
O4 K1 N2 C12 -16.8(3) .
N1 K1 N2 C12 -15(10) .
O6 K1 N2 C18 -13.8(3) .
O2 K1 N2 C18 104.9(4) .
O5 K1 N2 C18 -28.8(4) .
O3 K1 N2 C18 -151.1(3) .
O1 K1 N2 C18 90.0(4) .
O4 K1 N2 C18 -136.9(4) .
N1 K1 N2 C18 -135(10) .
O6 K1 O1 C2 -123.5(3) .
O2 K1 O1 C2 151.3(4) .
O5 K1 O1 C2 -64.6(3) .
O3 K1 O1 C2 37.4(3) .
O4 K1 O1 C2 87.8(4) .
N1 K1 O1 C2 -12.7(3) .
N2 K1 O1 C2 166.7(3) .
O6 K1 O1 C3 100.0(3) .
O2 K1 O1 C3 14.9(3) .
O5 K1 O1 C3 159.0(3) .
O3 K1 O1 C3 -99.0(3) .
O4 K1 O1 C3 -48.6(4) .
N1 K1 O1 C3 -149.1(4) .
N2 K1 O1 C3 30.2(4) .
O6 K1 O2 C4 -96.2(3) .
O5 K1 O2 C4 -45.7(4) .
O3 K1 O2 C4 101.6(3) .
O1 K1 O2 C4 17.4(3) .
O4 K1 O2 C4 161.2(3) .
N1 K1 O2 C4 33.4(4) .
N2 K1 O2 C4 -147.4(4) .
O6 K1 O2 C5 35.2(4) .
O5 K1 O2 C5 85.7(4) .
O3 K1 O2 C5 -127.0(3) .
O1 K1 O2 C5 148.8(4) .
O4 K1 O2 C5 -67.4(4) .
N1 K1 O2 C5 164.8(3) .
N2 K1 O2 C5 -16.0(3) .
O6 K1 O3 C9 -51.8(4) .
O2 K1 O3 C9 98.2(4) .
O5 K1 O3 C9 -102.7(4) .
O1 K1 O3 C9 157.5(4) .
O4 K1 O3 C9 13.4(3) .
N1 K1 O3 C9 -151.8(4) .
N2 K1 O3 C9 28.0(4) .
O6 K1 O3 C8 85.7(4) .
O2 K1 O3 C8 -124.3(4) .
O5 K1 O3 C8 34.8(4) .
O1 K1 O3 C8 -65.0(4) .
O4 K1 O3 C8 151.0(4) .
N1 K1 O3 C8 -14.2(4) .
N2 K1 O3 C8 165.5(4) .
O6 K1 O4 C10 166.3(3) .
O2 K1 O4 C10 -93.3(3) .
O5 K1 O4 C10 106.2(3) .
O3 K1 O4 C10 20.4(3) .
O1 K1 O4 C10 -42.5(4) .
N1 K1 O4 C10 34.9(4) .
N2 K1 O4 C10 -145.1(4) .
O6 K1 O4 C11 -63.1(4) .
O2 K1 O4 C11 37.4(4) .
O5 K1 O4 C11 -123.2(4) .
O3 K1 O4 C11 151.0(4) .
O1 K1 O4 C11 88.1(4) .
N1 K1 O4 C11 165.6(3) .
N2 K1 O4 C11 -14.5(3) .
O6 K1 O5 C15 21.7(3) .
O2 K1 O5 C15 -41.8(4) .
O3 K1 O5 C15 168.3(4) .
O1 K1 O5 C15 -92.3(4) .
O4 K1 O5 C15 107.7(4) .
N1 K1 O5 C15 -143.7(4) .
N2 K1 O5 C15 37.2(4) .
O6 K1 O5 C14 155.4(4) .
O2 K1 O5 C14 92.0(4) .
O3 K1 O5 C14 -58.0(4) .
O1 K1 O5 C14 41.5(4) .
O4 K1 O5 C14 -118.5(4) .
N1 K1 O5 C14 -10.0(3) .
N2 K1 O5 C14 170.9(3) .
O2 K1 O6 C17 -69.4(4) .
O5 K1 O6 C17 146.7(4) .
O3 K1 O6 C17 83.2(4) .
O1 K1 O6 C17 -129.0(4) .
O4 K1 O6 C17 30.7(4) .
N1 K1 O6 C17 161.4(4) .
N2 K1 O6 C17 -17.8(4) .
O2 K1 O6 C16 154.8(4) .
O5 K1 O6 C16 10.9(4) .
O3 K1 O6 C16 -52.6(5) .
O1 K1 O6 C16 95.2(4) .
O4 K1 O6 C16 -105.1(4) .
N1 K1 O6 C16 25.6(4) .
N2 K1 O6 C16 -153.6(4) .
C13 N1 C1 C2 168.3(5) .
C7 N1 C1 C2 -72.7(6) .
K1 N1 C1 C2 50.2(5) .
C3 O1 C2 C1 -179.4(4) .
K1 O1 C2 C1 41.9(5) .
N1 C1 C2 O1 -63.9(6) .
C2 O1 C3 C4 177.3(4) .
K1 O1 C3 C4 -44.0(5) .
C5 O2 C4 C3 179.4(5) .
K1 O2 C4 C3 -46.7(5) .
O1 C3 C4 O2 59.6(6) .
C4 O2 C5 C6 -180.0(5) .
K1 O2 C5 C6 45.5(6) .
C12 N2 C6 C5 166.7(5) .
C18 N2 C6 C5 -73.0(6) .
K1 N2 C6 C5 46.6(5) .
O2 C5 C6 N2 -64.5(7) .
C13 N1 C7 C8 -72.7(6) .
C1 N1 C7 C8 166.8(5) .
K1 N1 C7 C8 45.9(6) .
C9 O3 C8 C7 -178.0(5) .
K1 O3 C8 C7 41.9(6) .
N1 C7 C8 O3 -59.2(7) .
C8 O3 C9 C10 175.6(5) .
K1 O3 C9 C10 -43.7(5) .
C11 O4 C10 C9 175.3(5) .
K1 O4 C10 C9 -51.4(5) .
O3 C9 C10 O4 63.4(6) .
C10 O4 C11 C12 175.9(5) .
K1 O4 C11 C12 43.8(5) .
C6 N2 C12 C11 -71.3(6) .
C18 N2 C12 C11 168.1(5) .
K1 N2 C12 C11 48.0(5) .
O4 C11 C12 N2 -63.5(6) .
C7 N1 C13 C14 173.2(5) .
C1 N1 C13 C14 -67.0(6) .
K1 N1 C13 C14 51.9(5) .
C15 O5 C14 C13 174.0(5) .
K1 O5 C14 C13 38.8(5) .
N1 C13 C14 O5 -63.9(6) .
C14 O5 C15 C16 172.5(5) .
K1 O5 C15 C16 -51.6(5) .
C17 O6 C16 C15 -178.3(5) .
K1 O6 C16 C15 -40.1(6) .
O5 C15 C16 O6 60.0(6) .
C16 O6 C17 C18 -173.6(5) .
K1 O6 C17 C18 47.1(6) .
C6 N2 C18 C17 164.4(5) .
C12 N2 C18 C17 -75.4(6) .
K1 N2 C18 C17 45.1(6) .
O6 C17 C18 N2 -63.8(7) .
O11 K2 N3 C24 -143.5(4) .
O9 K2 N3 C24 98.7(4) .
O8 K2 N3 C24 -14.6(3) .
O12 K2 N3 C24 -132.5(4) .
O10 K2 N3 C24 110.5(4) .
O7 K2 N3 C24 -25.9(4) .
N4 K2 N3 C24 3(8) .
O11 K2 N3 C36 -23.1(5) .
O9 K2 N3 C36 -140.9(4) .
O8 K2 N3 C36 105.8(4) .
O12 K2 N3 C36 -12.1(4) .
O10 K2 N3 C36 -129.1(4) .
O7 K2 N3 C36 94.5(4) .
N4 K2 N3 C36 124(7) .
O11 K2 N3 C30 98.1(4) .
O9 K2 N3 C30 -19.7(4) .
O8 K2 N3 C30 -133.0(4) .
O12 K2 N3 C30 109.0(4) .
O10 K2 N3 C30 -8.0(3) .
O7 K2 N3 C30 -144.4(3) .
N4 K2 N3 C30 -115(7) .
O11 K2 N4 C19 109.4(4) .
O9 K2 N4 C19 -133.8(4) .
O8 K2 N4 C19 -20.0(4) .
O12 K2 N4 C19 97.7(4) .
O10 K2 N4 C19 -144.3(3) .
O7 K2 N4 C19 -8.2(3) .
N3 K2 N4 C19 -38(8) .
O11 K2 N4 C25 -130.1(4) .
O9 K2 N4 C25 -13.3(3) .
O8 K2 N4 C25 100.5(3) .
O12 K2 N4 C25 -141.8(3) .
O10 K2 N4 C25 -23.8(4) .
O7 K2 N4 C25 112.3(4) .
N3 K2 N4 C25 83(8) .
O11 K2 N4 C31 -10.8(3) .
O9 K2 N4 C31 106.0(3) .
O8 K2 N4 C31 -140.2(3) .
O12 K2 N4 C31 -22.5(4) .
O10 K2 N4 C31 95.5(3) .
O7 K2 N4 C31 -128.4(4) .
N3 K2 N4 C31 -158(7) .
O11 K2 O7 C20 -76.6(3) .
O9 K2 O7 C20 20.0(4) .
O8 K2 O7 C20 142.5(4) .
O12 K2 O7 C20 -136.9(3) .
O10 K2 O7 C20 75.8(4) .
N4 K2 O7 C20 -25.7(3) .
N3 K2 O7 C20 153.7(3) .
O11 K2 O7 C21 155.0(3) .
O9 K2 O7 C21 -108.4(3) .
O8 K2 O7 C21 14.1(3) .
O12 K2 O7 C21 94.7(4) .
O10 K2 O7 C21 -52.6(4) .
N4 K2 O7 C21 -154.0(4) .
N3 K2 O7 C21 25.4(4) .
O11 K2 O8 C23 86.3(4) .
O9 K2 O8 C23 -125.8(4) .
O12 K2 O8 C23 32.7(4) .
O10 K2 O8 C23 -63.3(4) .
O7 K2 O8 C23 151.3(4) .
N4 K2 O8 C23 163.0(4) .
N3 K2 O8 C23 -17.4(4) .
O11 K2 O8 C22 -45.1(4) .
O9 K2 O8 C22 102.8(4) .
O12 K2 O8 C22 -98.7(4) .
O10 K2 O8 C22 165.3(4) .
O7 K2 O8 C22 19.9(3) .
N4 K2 O8 C22 31.5(4) .
N3 K2 O8 C22 -148.9(4) .
O11 K2 O9 C27 -97.1(3) .
O8 K2 O9 C27 104.6(3) .
O12 K2 O9 C27 -43.7(4) .
O10 K2 O9 C27 21.2(3) .
O7 K2 O9 C27 166.3(3) .
N4 K2 O9 C27 -148.5(4) .
N3 K2 O9 C27 32.7(4) .
O11 K2 O9 C26 33.2(4) .
O8 K2 O9 C26 -125.1(4) .
O12 K2 O9 C26 86.6(4) .
O10 K2 O9 C26 151.5(4) .
O7 K2 O9 C26 -63.4(4) .
N4 K2 O9 C26 -18.2(4) .
N3 K2 O9 C26 163.1(4) .
O11 K2 O10 C28 94.2(3) .
O9 K2 O10 C28 13.3(3) .
O8 K2 O10 C28 -109.0(3) .
O12 K2 O10 C28 154.2(3) .
O7 K2 O10 C28 -54.5(4) .
N4 K2 O10 C28 23.7(4) .
N3 K2 O10 C28 -155.1(4) .
O11 K2 O10 C29 -135.8(4) .
O9 K2 O10 C29 143.4(4) .
O8 K2 O10 C29 21.0(4) .
O12 K2 O10 C29 -75.7(4) .
O7 K2 O10 C29 75.6(4) .
N4 K2 O10 C29 153.7(4) .
N3 K2 O10 C29 -25.1(4) .
O9 K2 O11 C33 155.1(4) .
O8 K2 O11 C33 -51.5(4) .
O12 K2 O11 C33 14.5(4) .
O10 K2 O11 C33 94.4(4) .
O7 K2 O11 C33 -104.2(4) .
N4 K2 O11 C33 -154.0(4) .
N3 K2 O11 C33 25.3(4) .
O9 K2 O11 C32 -73.5(4) .
O8 K2 O11 C32 80.0(4) .
O12 K2 O11 C32 146.0(4) .
O10 K2 O11 C32 -134.1(3) .
O7 K2 O11 C32 27.3(4) .
N4 K2 O11 C32 -22.6(3) .
N3 K2 O11 C32 156.7(3) .
O11 K2 O12 C34 19.8(4) .
O9 K2 O12 C34 -45.9(5) .
O8 K2 O12 C34 160.4(4) .
O10 K2 O12 C34 -98.9(4) .
O7 K2 O12 C34 100.4(4) .
N4 K2 O12 C34 31.5(4) .
N3 K2 O12 C34 -149.4(4) .
O11 K2 O12 C35 148.0(5) .
O9 K2 O12 C35 82.3(5) .
O8 K2 O12 C35 -71.5(4) .
O10 K2 O12 C35 29.2(4) .
O7 K2 O12 C35 -131.5(4) .
N4 K2 O12 C35 159.6(4) .
N3 K2 O12 C35 -21.2(4) .
C25 N4 C19 C20 -80.6(6) .
C31 N4 C19 C20 159.1(5) .
K2 N4 C19 C20 39.7(5) .
C21 O7 C20 C19 -172.7(5) .
K2 O7 C20 C19 58.0(5) .
N4 C19 C20 O7 -66.3(6) .
C20 O7 C21 C22 -176.2(5) .
K2 O7 C21 C22 -45.6(5) .
C23 O8 C22 C21 171.1(5) .
K2 O8 C22 C21 -53.0(5) .
O7 C21 C22 O8 67.9(6) .
C22 O8 C23 C24 179.7(5) .
K2 O8 C23 C24 47.2(6) .
C36 N3 C24 C23 -73.5(7) .
C30 N3 C24 C23 164.2(5) .
K2 N3 C24 C23 45.2(6) .
O8 C23 C24 N3 -63.8(7) .
C19 N4 C25 C26 164.8(5) .
C31 N4 C25 C26 -75.2(6) .
K2 N4 C25 C26 43.1(5) .
C27 O9 C26 C25 179.4(5) .
K2 O9 C26 C25 48.4(6) .
N4 C25 C26 O9 -62.2(7) .
C26 O9 C27 C28 171.4(5) .
K2 O9 C27 C28 -53.7(5) .
C29 O10 C28 C27 -177.6(5) .
K2 O10 C28 C27 -45.7(5) .
O9 C27 C28 O10 68.8(6) .
C28 O10 C29 C30 -172.6(5) .
K2 O10 C29 C30 57.1(6) .
C24 N3 C30 C29 -78.3(6) .
C36 N3 C30 C29 159.2(5) .
K2 N3 C30 C29 39.4(6) .
O10 C29 C30 N3 -65.8(7) .
C19 N4 C31 C32 -79.1(6) .
C25 N4 C31 C32 161.0(5) .
K2 N4 C31 C32 42.2(5) .
C33 O11 C32 C31 -172.3(5) .
K2 O11 C32 C31 54.6(5) .
N4 C31 C32 O11 -66.4(6) .
C32 O11 C33 C34 179.1(5) .
K2 O11 C33 C34 -46.6(6) .
C35 O12 C34 C33 176.0(6) .
K2 O12 C34 C33 -51.7(6) .
O11 C33 C34 O12 67.3(7) .
C34 O12 C35 C36 -178.2(6) .
K2 O12 C35 C36 52.7(7) .
C24 N3 C36 C35 162.4(6) .
C30 N3 C36 C35 -76.4(7) .
K2 N3 C36 C35 44.2(7) .
O12 C35 C36 N3 -66.2(8) .
O13 K3 N5 C37 -11.3(3) .
O17 K3 N5 C37 103.2(4) .
O16 K3 N5 C37 -147.2(3) .
O18 K3 N5 C37 90.5(3) .
O14 K3 N5 C37 -24.6(4) .
O15 K3 N5 C37 -134.4(4) .
N6 K3 N5 C37 -165(6) .
O13 K3 N5 C49 -131.6(4) .
O17 K3 N5 C49 -17.1(3) .
O16 K3 N5 C49 92.5(4) .
O18 K3 N5 C49 -29.7(4) .
O14 K3 N5 C49 -144.9(3) .
O15 K3 N5 C49 105.3(4) .
N6 K3 N5 C49 75(6) .
O13 K3 N5 C43 108.2(3) .
O17 K3 N5 C43 -137.3(4) .
O16 K3 N5 C43 -27.7(4) .
O18 K3 N5 C43 -149.9(3) .
O14 K3 N5 C43 94.9(3) .
O15 K3 N5 C43 -14.9(3) .
N6 K3 N5 C43 -45(6) .
O13 K3 N6 C54 91.4(3) .
O17 K3 N6 C54 -24.1(4) .
O16 K3 N6 C54 -133.2(3) .
O18 K3 N6 C54 -10.0(3) .
O14 K3 N6 C54 104.0(3) .
O15 K3 N6 C54 -145.4(3) .
N5 K3 N6 C54 -115(6) .
O13 K3 N6 C42 -28.6(4) .
O17 K3 N6 C42 -144.2(3) .
O16 K3 N6 C42 106.8(4) .
O18 K3 N6 C42 -130.1(4) .
O14 K3 N6 C42 -16.1(3) .
O15 K3 N6 C42 94.5(3) .
N5 K3 N6 C42 125(6) .
O13 K3 N6 C48 -147.8(3) .
O17 K3 N6 C48 96.7(3) .
O16 K3 N6 C48 -12.4(3) .
O18 K3 N6 C48 110.7(3) .
O14 K3 N6 C48 -135.3(4) .
O15 K3 N6 C48 -24.6(4) .
N5 K3 N6 C48 6(6) .
O17 K3 O13 C39 152.3(4) .
O16 K3 O13 C39 -54.9(4) .
O18 K3 O13 C39 93.0(4) .
O14 K3 O13 C39 11.7(3) .
O15 K3 O13 C39 -107.3(4) .
N5 K3 O13 C39 -154.9(4) .
N6 K3 O13 C39 24.4(4) .
O17 K3 O13 C38 -74.2(3) .
O16 K3 O13 C38 78.5(4) .
O18 K3 O13 C38 -133.6(3) .
O14 K3 O13 C38 145.2(4) .
O15 K3 O13 C38 26.2(3) .
N5 K3 O13 C38 -21.5(3) .
N6 K3 O13 C38 157.9(3) .
O13 K3 O14 C40 23.4(3) .
O17 K3 O14 C40 -40.1(4) .
O16 K3 O14 C40 167.8(3) .
O18 K3 O14 C40 -90.9(3) .
O15 K3 O14 C40 107.7(3) .
N5 K3 O14 C40 36.9(4) .
N6 K3 O14 C40 -144.0(4) .
O13 K3 O14 C41 151.3(4) .
O17 K3 O14 C41 87.9(4) .
O16 K3 O14 C41 -64.3(4) .
O18 K3 O14 C41 37.0(4) .
O15 K3 O14 C41 -124.3(3) .
N5 K3 O14 C41 164.8(3) .
N6 K3 O14 C41 -16.1(3) .
O13 K3 O15 C44 -64.5(3) .
O17 K3 O15 C44 32.1(3) .
O16 K3 O15 C44 150.7(4) .
O18 K3 O15 C44 85.1(4) .
O14 K3 O15 C44 -125.5(3) .
N5 K3 O15 C44 -16.1(3) .
N6 K3 O15 C44 163.1(3) .
O13 K3 O15 C45 164.3(3) .
O17 K3 O15 C45 -99.1(3) .
O16 K3 O15 C45 19.5(3) .
O18 K3 O15 C45 -46.1(4) .
O14 K3 O15 C45 103.3(3) .
N5 K3 O15 C45 -147.4(4) .
N6 K3 O15 C45 31.9(4) .
O13 K3 O16 C46 -51.4(4) .
O17 K3 O16 C46 97.1(3) .
O18 K3 O16 C46 158.4(3) .
O14 K3 O16 C46 -105.2(3) .
O15 K3 O16 C46 13.9(3) .
N5 K3 O16 C46 26.8(4) .
N6 K3 O16 C46 -153.6(4) .
O13 K3 O16 C47 83.7(4) .
O17 K3 O16 C47 -127.8(3) .
O18 K3 O16 C47 -66.5(3) .
O14 K3 O16 C47 29.9(3) .
O15 K3 O16 C47 149.0(4) .
N5 K3 O16 C47 161.9(3) .
N6 K3 O16 C47 -18.5(3) .
O13 K3 O17 C50 39.6(4) .
O16 K3 O17 C50 -121.3(4) .
O18 K3 O17 C50 153.6(4) .
O14 K3 O17 C50 90.5(4) .
O15 K3 O17 C50 -61.7(4) .
N5 K3 O17 C50 -13.7(4) .
N6 K3 O17 C50 167.8(4) .
O13 K3 O17 C51 -94.6(4) .
O16 K3 O17 C51 104.5(4) .
O18 K3 O17 C51 19.4(3) .
O14 K3 O17 C51 -43.7(4) .
O15 K3 O17 C51 164.1(3) .
N5 K3 O17 C51 -147.9(4) .
N6 K3 O17 C51 33.6(4) .
O13 K3 O18 C53 -135.5(3) .
O17 K3 O18 C53 142.8(4) .
O16 K3 O18 C53 24.9(3) .
O14 K3 O18 C53 -76.4(3) .
O15 K3 O18 C53 77.4(4) .
N5 K3 O18 C53 155.5(3) .
N6 K3 O18 C53 -23.1(3) .
O13 K3 O18 C52 95.8(4) .
O17 K3 O18 C52 14.0(3) .
O16 K3 O18 C52 -103.9(3) .
O14 K3 O18 C52 154.8(3) .
O15 K3 O18 C52 -51.4(4) .
N5 K3 O18 C52 26.7(4) .
N6 K3 O18 C52 -151.8(4) .
C49 N5 C37 C38 162.0(5) .
C43 N5 C37 C38 -77.6(6) .
K3 N5 C37 C38 42.9(5) .
C39 O13 C38 C37 -171.5(5) .
K3 O13 C38 C37 52.1(5) .
N5 C37 C38 O13 -65.5(6) .
C38 O13 C39 C40 -179.7(4) .
K3 O13 C39 C40 -43.9(5) .
C41 O14 C40 C39 174.8(4) .
K3 O14 C40 C39 -55.2(4) .
O13 C39 C40 O14 67.0(5) .
C40 O14 C41 C42 174.6(4) .
K3 O14 C41 C42 46.8(5) .
C54 N6 C42 C41 -72.2(6) .
C48 N6 C42 C41 167.8(5) .
K3 N6 C42 C41 48.3(5) .
O14 C41 C42 N6 -66.7(6) .
C37 N5 C43 C44 164.9(5) .
C49 N5 C43 C44 -74.1(6) .
K3 N5 C43 C44 45.4(5) .
C45 O15 C44 C43 178.2(5) .
K3 O15 C44 C43 45.3(5) .
N5 C43 C44 O15 -62.5(6) .
C44 O15 C45 C46 175.9(5) .
K3 O15 C45 C46 -49.9(5) .
C47 O16 C46 C45 177.5(4) .
K3 O16 C46 C45 -44.4(5) .
O15 C45 C46 O16 62.4(6) .
C46 O16 C47 C48 -174.1(4) .
K3 O16 C47 C48 47.6(5) .
C54 N6 C48 C47 164.3(5) .
C42 N6 C48 C47 -75.8(6) .
K3 N6 C48 C47 43.1(5) .
O16 C47 C48 N6 -62.2(6) .
C37 N5 C49 C50 -71.6(6) .
C43 N5 C49 C50 168.4(5) .
K3 N5 C49 C50 47.6(6) .
C51 O17 C50 C49 178.0(5) .
K3 O17 C50 C49 42.3(6) .
N5 C49 C50 O17 -62.1(7) .
C50 O17 C51 C52 171.5(5) .
K3 O17 C51 C52 -50.6(5) .
C53 O18 C52 C51 -174.7(4) .
K3 O18 C52 C51 -44.3(5) .
O17 C51 C52 O18 63.9(6) .
C52 O18 C53 C54 -174.3(4) .
K3 O18 C53 C54 54.6(5) .
C42 N6 C54 C53 161.2(5) .
C48 N6 C54 C53 -79.1(6) .
K3 N6 C54 C53 41.7(5) .
O18 C53 C54 N6 -66.8(6) .
Ni1 Sn5 K4 Sn5 143(6) 2
Sn9 Sn5 K4 Sn5 79(6) 2
Sn8 Sn5 K4 Sn5 -157(6) 2
Sn4 Sn5 K4 Sn5 176(6) 2
Sn2 Sn5 K4 Sn5 134(6) 2
Sn6 Sn5 K4 Sn5 116(6) 2
Ni1 Sn5 K4 Sn4 147.300(19) 2
Sn9 Sn5 K4 Sn4 83.792(17) 2
Sn8 Sn5 K4 Sn4 -152.074(14) 2
Sn4 Sn5 K4 Sn4 180.0 2
Sn2 Sn5 K4 Sn4 138.25(4) 2
Sn6 Sn5 K4 Sn4 120.302(12) 2
Ni1 Sn5 K4 Sn4 -32.699(19) .
Sn9 Sn5 K4 Sn4 -96.207(17) .
Sn8 Sn5 K4 Sn4 27.927(14) .
Sn2 Sn5 K4 Sn4 -41.75(4) .
Sn6 Sn5 K4 Sn4 -59.696(12) .
Ni1 Sn5 K4 Sn6 -153.002(19) 2
Sn9 Sn5 K4 Sn6 143.490(14) 2
Sn8 Sn5 K4 Sn6 -92.376(17) 2
Sn4 Sn5 K4 Sn6 -120.303(12) 2
Sn2 Sn5 K4 Sn6 -162.05(4) 2
Sn6 Sn5 K4 Sn6 180.0 2
Ni1 Sn5 K4 Sn6 26.997(19) .
Sn9 Sn5 K4 Sn6 -36.511(14) .
Sn8 Sn5 K4 Sn6 87.623(17) .
Sn4 Sn5 K4 Sn6 59.696(12) .
Sn2 Sn5 K4 Sn6 17.95(4) .
Ni1 Sn4 K4 Sn5 -148.770(19) 2
Sn8 Sn4 K4 Sn5 151.623(14) 2
Sn6 Sn4 K4 Sn5 -106.681(14) 2
Sn7 Sn4 K4 Sn5 -90.73(2) 2
Sn5 Sn4 K4 Sn5 180.0 2
Ni1 Sn4 K4 Sn5 31.230(19) .
Sn8 Sn4 K4 Sn5 -28.377(14) .
Sn6 Sn4 K4 Sn5 73.319(14) .
Sn7 Sn4 K4 Sn5 89.27(2) .
Ni1 Sn4 K4 Sn4 -49(3) 2
Sn8 Sn4 K4 Sn4 -108(3) 2
Sn6 Sn4 K4 Sn4 -7(3) 2
Sn7 Sn4 K4 Sn4 9(3) 2
Sn5 Sn4 K4 Sn4 -80(3) 2
Ni1 Sn4 K4 Sn6 137.913(19) 2
Sn8 Sn4 K4 Sn6 78.306(18) 2
Sn6 Sn4 K4 Sn6 180.0 2
Sn7 Sn4 K4 Sn6 -164.051(17) 2
Sn5 Sn4 K4 Sn6 106.683(14) 2
Ni1 Sn4 K4 Sn6 -42.088(19) .
Sn8 Sn4 K4 Sn6 -101.695(18) .
Sn7 Sn4 K4 Sn6 15.948(17) .
Sn5 Sn4 K4 Sn6 -73.319(14) .
Ni1 Sn6 K4 Sn5 154.619(19) 2
Sn9 Sn6 K4 Sn5 -146.557(12) 2
Sn4 Sn6 K4 Sn5 113.361(13) 2
Sn7 Sn6 K4 Sn5 100.534(16) 2
Sn3 Sn6 K4 Sn5 171.31(2) 2
Sn5 Sn6 K4 Sn5 180.0 2
Ni1 Sn6 K4 Sn5 -25.382(19) .
Sn9 Sn6 K4 Sn5 33.442(12) .
Sn4 Sn6 K4 Sn5 -66.640(13) .
Sn7 Sn6 K4 Sn5 -79.466(16) .
Sn3 Sn6 K4 Sn5 -8.69(2) .
Ni1 Sn6 K4 Sn4 -138.742(19) 2
Sn9 Sn6 K4 Sn4 -79.918(16) 2
Sn4 Sn6 K4 Sn4 180.0 2
Sn7 Sn6 K4 Sn4 167.173(14) 2
Sn3 Sn6 K4 Sn4 -122.05(2) 2
Sn5 Sn6 K4 Sn4 -113.361(13) 2
Ni1 Sn6 K4 Sn4 41.258(19) .
Sn9 Sn6 K4 Sn4 100.082(16) .
Sn7 Sn6 K4 Sn4 -12.827(14) .
Sn3 Sn6 K4 Sn4 57.95(2) .
Sn5 Sn6 K4 Sn4 66.640(13) .
Ni1 Sn6 K4 Sn6 133(2) 2
Sn9 Sn6 K4 Sn6 -169(2) 2
Sn4 Sn6 K4 Sn6 91(2) 2
Sn7 Sn6 K4 Sn6 78(2) 2
Sn3 Sn6 K4 Sn6 149(2) 2
Sn5 Sn6 K4 Sn6 158(2) 2
Ni1 Sn1 K5 Sn1 118(21) 2_556
Sn8 Sn1 K5 Sn1 63(21) 2_556
Sn2 Sn1 K5 Sn1 -178(21) 2_556
Sn7 Sn1 K5 Sn1 78(21) 2_556
Sn3 Sn1 K5 Sn1 139(21) 2_556
Ni1 Sn1 K5 Sn3 158.29(2) 2_556
Sn8 Sn1 K5 Sn3 103.46(6) 2_556
Sn2 Sn1 K5 Sn3 -137.262(18) 2_556
Sn7 Sn1 K5 Sn3 119.083(14) 2_556
Sn3 Sn1 K5 Sn3 180.0 2_556
Ni1 Sn1 K5 Sn3 -21.71(2) .
Sn8 Sn1 K5 Sn3 -76.55(6) .
Sn2 Sn1 K5 Sn3 42.737(18) .
Sn7 Sn1 K5 Sn3 -60.918(14) .
Ni1 Sn1 K5 Sn7 39.21(2) .
Sn8 Sn1 K5 Sn7 -15.63(6) .
Sn2 Sn1 K5 Sn7 103.66(2) .
Sn3 Sn1 K5 Sn7 60.918(14) .
Ni1 Sn1 K5 Sn7 -140.79(2) 2_556
Sn8 Sn1 K5 Sn7 164.37(6) 2_556
Sn2 Sn1 K5 Sn7 -76.35(2) 2_556
Sn7 Sn1 K5 Sn7 180.0 2_556
Sn3 Sn1 K5 Sn7 -119.083(14) 2_556
Ni1 Sn3 K5 Sn1 -158.84(2) 2_556
Sn9 Sn3 K5 Sn1 145.08(4) 2_556
Sn7 Sn3 K5 Sn1 -116.313(15) 2_556
Sn1 Sn3 K5 Sn1 180.0 2_556
Sn6 Sn3 K5 Sn1 -104.00(2) 2_556
Sn2 Sn3 K5 Sn1 152.214(13) 2_556
Ni1 Sn3 K5 Sn1 21.16(2) .
Sn9 Sn3 K5 Sn1 -34.92(4) .
Sn7 Sn3 K5 Sn1 63.687(15) .
Sn6 Sn3 K5 Sn1 76.00(2) .
Sn2 Sn3 K5 Sn1 -27.786(13) .
Ni1 Sn3 K5 Sn3 96(5) 2_556
Sn9 Sn3 K5 Sn3 40(5) 2_556
Sn7 Sn3 K5 Sn3 138(5) 2_556
Sn1 Sn3 K5 Sn3 75(5) 2_556
Sn6 Sn3 K5 Sn3 151(5) 2_556
Sn2 Sn3 K5 Sn3 47(5) 2_556
Ni1 Sn3 K5 Sn7 -42.53(2) .
Sn9 Sn3 K5 Sn7 -98.61(5) .
Sn1 Sn3 K5 Sn7 -63.687(15) .
Sn6 Sn3 K5 Sn7 12.310(15) .
Sn2 Sn3 K5 Sn7 -91.473(15) .
Ni1 Sn3 K5 Sn7 137.47(2) 2_556
Sn9 Sn3 K5 Sn7 81.39(5) 2_556
Sn7 Sn3 K5 Sn7 180.0 2_556
Sn1 Sn3 K5 Sn7 116.314(15) 2_556
Sn6 Sn3 K5 Sn7 -167.689(15) 2_556
Sn2 Sn3 K5 Sn7 88.527(15) 2_556
Ni1 Sn7 K5 Sn1 145.190(19) 2_556
Sn3 Sn7 K5 Sn1 106.469(15) 2_556
Sn4 Sn7 K5 Sn1 180.00(2) 2_556
Sn1 Sn7 K5 Sn1 180.0 2_556
Sn6 Sn7 K5 Sn1 94.608(19) 2_556
Ni1 Sn7 K5 Sn1 -34.811(19) .
Sn3 Sn7 K5 Sn1 -73.531(15) .
Sn4 Sn7 K5 Sn1 0.00(2) .
Sn6 Sn7 K5 Sn1 -85.392(19) .
Ni1 Sn7 K5 Sn3 -141.279(18) 2_556
Sn3 Sn7 K5 Sn3 180.0 2_556
Sn4 Sn7 K5 Sn3 -106.47(3) 2_556
Sn1 Sn7 K5 Sn3 -106.468(15) 2_556
Sn6 Sn7 K5 Sn3 168.140(15) 2_556
Ni1 Sn7 K5 Sn3 38.721(18) .
Sn4 Sn7 K5 Sn3 73.53(3) .
Sn1 Sn7 K5 Sn3 73.531(15) .
Sn6 Sn7 K5 Sn3 -11.861(15) .
Ni1 Sn7 K5 Sn7 -157(9) 2_556
Sn3 Sn7 K5 Sn7 164(68) 2_556
Sn4 Sn7 K5 Sn7 -123(9) 2_556
Sn1 Sn7 K5 Sn7 -123(9) 2_556
Sn6 Sn7 K5 Sn7 152(9) 2_556
